data_7012280
loop_
_publ_author_name
'Hermans, Sophie'
'Khimyak, Tetyana'
'Feeder, Neil'
'Teat, Simon J.'
'Johnson, Brian F. G.'

_publ_section_title
;
 Ligand substitutions in Ru--Pt clusters: isolation of compounds with
 unusual geometries
;
_journal_issue 4
_journal_name_full 'Dalton Transactions'
_journal_page_first 672
_journal_paper_doi 10.1039/b209592k
_journal_year 2003
_chemical_formula_moiety 'C64 H44 O13 P4 Ru6,0.5(C1 H2 Cl2)'
_chemical_formula_sum 'C64.5 H45 Cl O13 P4 Ru6'
_chemical_formula_weight 1793.76
_chemical_name_systematic
; 
? 
;
_space_group_IT_number 15
_symmetry_cell_setting monoclinic
_symmetry_space_group_name_Hall '-C 2yc'
_symmetry_space_group_name_H-M 'C 1 2/c 1'
_atom_sites_solution_hydrogens geom
_atom_sites_solution_primary direct
_atom_sites_solution_secondary difmap
_audit_creation_method SHELXL-97
_cell_angle_alpha 90.00
_cell_angle_beta 108.2280(15)
_cell_angle_gamma 90.00
_cell_formula_units_Z 8
_cell_length_a 44.576(2)
_cell_length_b 13.3850(3)
_cell_length_c 22.5560(11)
_cell_measurement_reflns_used 40434
_cell_measurement_temperature 180(2)
_cell_measurement_theta_max 25.03
_cell_measurement_theta_min 2.91
_cell_volume 12782.7(9)
_computing_cell_refinement 'HKL Scalepack (Otwinowski & Minor 1997)'
_computing_data_collection
; 
"Collect" data collection software, Nonius B.V., 1998. 
;
_computing_data_reduction 'HKL Denzo and Scalepack (Otwinowski & Minor 1'
_computing_structure_refinement SIR-92
_computing_structure_solution 'SHELXS-97 (Sheldrick, 1990)'
_diffrn_ambient_temperature 180(2)
_diffrn_measured_fraction_theta_full 0.996
_diffrn_measured_fraction_theta_max 0.996
_diffrn_measurement_device_type 'Nonius Kappa CCD'
_diffrn_measurement_method 'Thin slice \w and \f scans'
_diffrn_radiation_source 'fine-focus sealed tube'
_diffrn_radiation_type MoK\a
_diffrn_radiation_wavelength 0.71073
_diffrn_reflns_av_R_equivalents 0.0658
_diffrn_reflns_av_sigmaI/netI 0.0995
_diffrn_reflns_limit_h_max 52
_diffrn_reflns_limit_h_min 0
_diffrn_reflns_limit_k_max 15
_diffrn_reflns_limit_k_min 0
_diffrn_reflns_limit_l_max 25
_diffrn_reflns_limit_l_min -26
_diffrn_reflns_number 20791
_diffrn_reflns_theta_full 25.01
_diffrn_reflns_theta_max 25.01
_diffrn_reflns_theta_min 2.92
_diffrn_standards_number 0
_exptl_absorpt_coefficient_mu 1.587
_exptl_absorpt_correction_T_max 0.9539
_exptl_absorpt_correction_T_min 0.8324
_exptl_absorpt_correction_type multi-scan
_exptl_absorpt_process_details
;
multi-scan from symmetry-related measurements 
Sortav (Blessing 1995)
;
_exptl_crystal_colour red
_exptl_crystal_density_diffrn 1.864
_exptl_crystal_density_method 'not measured'
_exptl_crystal_description plate
_exptl_crystal_F_000 7016
_exptl_crystal_size_max 0.12
_exptl_crystal_size_mid 0.07
_exptl_crystal_size_min 0.03
_refine_diff_density_max 0.946
_refine_diff_density_min -0.793
_refine_diff_density_rms 0.182
_refine_ls_extinction_method none
_refine_ls_goodness_of_fit_ref 1.049
_refine_ls_hydrogen_treatment mixed
_refine_ls_matrix_type full
_refine_ls_number_parameters 796
_refine_ls_number_reflns 11216
_refine_ls_number_restraints 3
_refine_ls_restrained_S_all 1.050
_refine_ls_R_factor_all 0.0946
_refine_ls_R_factor_gt 0.0494
_refine_ls_shift/su_max 0.067
_refine_ls_shift/su_mean 0.002
_refine_ls_structure_factor_coef Fsqd
_refine_ls_weighting_details 'calc w=1/[\s^2^(Fo^2^)+(0.0450P)^2^+0.0000P] where P=(Fo^2^+2Fc^2^)/3'
_refine_ls_weighting_scheme calc
_refine_ls_wR_factor_gt 0.0959
_refine_ls_wR_factor_ref 0.1141
_reflns_number_gt 7556
_reflns_number_total 11216
_reflns_threshold_expression >2sigma(I)
_cod_data_source_file b209592k.txt
_cod_data_source_block compound_19
_cod_depositor_comments
;
The following automatic conversions were performed:
'_symmetry_cell_setting' value 'Monoclinic' changed to 'monoclinic'
according to '/home/saulius/struct/CIF-dictionaries/cif_core.dic'
dictionary named 'cif_core.dic' version 2.4.1 from 2010-06-29.

Automatic conversion script
Id: cif_fix_enum 1527 2010-12-29 10:47:43Z saulius 
;
_cod_original_sg_symbol_H-M C2/c
_cod_original_formula_sum 'C64.50 H45 Cl O13 P4 Ru6'
_cod_database_code 7012280

loop_
_symmetry_equiv_pos_as_xyz
'x, y, z'
'-x, y, -z+1/2'
'x+1/2, y+1/2, z'
'-x+1/2, y+1/2, -z+1/2'
'-x, -y, -z'
'x, -y, z-1/2'
'-x+1/2, -y+1/2, -z'
'x+1/2, -y+1/2, z-1/2'

loop_
_atom_site_label
_atom_site_type_symbol
_atom_site_fract_x
_atom_site_fract_y
_atom_site_fract_z
_atom_site_U_iso_or_equiv
_atom_site_adp_type
_atom_site_occupancy
_atom_site_symmetry_multiplicity
_atom_site_calc_flag
_atom_site_refinement_flags
_atom_site_disorder_assembly
_atom_site_disorder_group
Ru1 Ru 0.611703(15) 0.05545(4) 0.22541(3) 0.02188(15) Uani 1 1 d . . .
Ru2 Ru 0.662782(15) 0.19992(4) 0.29198(3) 0.02111(15) Uani 1 1 d . . .
Ru3 Ru 0.674211(14) 0.22731(4) 0.17014(3) 0.02069(15) Uani 1 1 d . . .
Ru4 Ru 0.626778(15) 0.08323(4) 0.11450(3) 0.02305(16) Uani 1 1 d . . .
Ru5 Ru 0.677198(15) 0.03514(4) 0.22805(3) 0.02311(16) Uani 1 1 d . . .
Ru6 Ru 0.610628(15) 0.26112(4) 0.18017(3) 0.02108(15) Uani 1 1 d . . .
P1 P 0.60548(5) 0.01344(13) 0.32086(9) 0.0249(5) Uani 1 1 d . . .
P2 P 0.65332(5) 0.16833(13) 0.38513(9) 0.0238(5) Uani 1 1 d . . .
P3 P 0.59324(5) 0.33784(13) 0.08366(9) 0.0229(4) Uani 1 1 d . . .
P4 P 0.66428(5) 0.36517(13) 0.10436(9) 0.0220(4) Uani 1 1 d . . .
O1 O 0.54112(14) 0.0440(4) 0.1631(3) 0.0447(16) Uani 1 1 d . . .
O2 O 0.61530(14) -0.1628(4) 0.1953(3) 0.0439(16) Uani 1 1 d . . .
O3 O 0.72378(14) 0.0957(4) 0.3587(3) 0.0411(15) Uani 1 1 d . . .
O4 O 0.69268(14) 0.3968(4) 0.3436(3) 0.0387(15) Uani 1 1 d . . .
O5 O 0.73724(15) 0.3047(4) 0.2543(3) 0.0492(17) Uani 1 1 d . . .
O6 O 0.70701(15) 0.1285(4) 0.0866(3) 0.0452(16) Uani 1 1 d . . .
O7 O 0.66626(14) -0.0965(4) 0.1084(3) 0.0378(15) Uani 1 1 d . . .
O8 O 0.57008(15) -0.0490(4) 0.0563(3) 0.0502(17) Uani 1 1 d . . .
O9 O 0.63044(16) 0.1343(4) -0.0132(3) 0.0483(17) Uani 1 1 d . . .
O10 O 0.68770(15) -0.1530(4) 0.3071(3) 0.0483(17) Uani 1 1 d . . .
O11 O 0.74322(16) 0.0195(4) 0.2179(3) 0.0548(18) Uani 1 1 d . . .
O12 O 0.54403(14) 0.2845(4) 0.1855(3) 0.0430(15) Uani 1 1 d . . .
O13 O 0.62292(14) 0.4548(4) 0.2521(3) 0.0373(14) Uani 1 1 d . . .
C1 C 0.5674(2) 0.0536(5) 0.1875(4) 0.0299(19) Uani 1 1 d . . .
C2 C 0.6148(2) -0.0805(5) 0.2082(4) 0.032(2) Uani 1 1 d . . .
C3 C 0.70002(19) 0.1142(5) 0.3208(4) 0.0277(18) Uani 1 1 d . . .
C4 C 0.68154(19) 0.3210(6) 0.3254(3) 0.0291(19) Uani 1 1 d . . .
C5 C 0.7123(2) 0.2790(5) 0.2241(4) 0.0311(19) Uani 1 1 d . . .
C6 C 0.69439(19) 0.1667(5) 0.1178(4) 0.032(2) Uani 1 1 d . . .
C7 C 0.65807(19) -0.0292(5) 0.1320(4) 0.0296(19) Uani 1 1 d . . .
C8 C 0.5915(2) 0.0014(6) 0.0790(4) 0.035(2) Uani 1 1 d . . .
C9 C 0.62913(18) 0.1155(5) 0.0361(4) 0.0250(18) Uani 1 1 d . . .
C10 C 0.68367(19) -0.0840(5) 0.2753(4) 0.0309(19) Uani 1 1 d . . .
C11 C 0.7185(2) 0.0254(5) 0.2209(4) 0.034(2) Uani 1 1 d . . .
C12 C 0.5690(2) 0.2708(5) 0.1831(4) 0.0313(19) Uani 1 1 d . . .
C13 C 0.6207(2) 0.3786(6) 0.2267(4) 0.033(2) Uani 1 1 d . . .
C14 C 0.57295(17) 0.0671(5) 0.3426(3) 0.0243(17) Uani 1 1 d . . .
C15 C 0.5593(2) 0.1552(6) 0.3165(4) 0.039(2) Uani 1 1 d . . .
H15A H 0.5662 0.1861 0.2851 0.047 Uiso 1 1 calc R . .
C16 C 0.5356(2) 0.2002(6) 0.3352(4) 0.047(2) Uani 1 1 d . . .
H16A H 0.5260 0.2603 0.3159 0.057 Uiso 1 1 calc R . .
C17 C 0.5260(2) 0.1578(6) 0.3813(4) 0.045(2) Uani 1 1 d . . .
H17A H 0.5104 0.1898 0.3954 0.054 Uiso 1 1 calc R . .
C18 C 0.5389(2) 0.0690(6) 0.4074(4) 0.042(2) Uani 1 1 d . . .
H18A H 0.5316 0.0380 0.4382 0.050 Uiso 1 1 calc R . .
C19 C 0.5629(2) 0.0237(6) 0.3888(4) 0.035(2) Uani 1 1 d . . .
H19A H 0.5722 -0.0368 0.4080 0.042 Uiso 1 1 calc R . .
C20 C 0.5982(2) -0.1217(5) 0.3218(4) 0.032(2) Uani 1 1 d . . .
C21 C 0.5680(2) -0.1535(6) 0.2856(4) 0.040(2) Uani 1 1 d . . .
H21A H 0.5516 -0.1063 0.2694 0.048 Uiso 1 1 calc R . .
C22 C 0.5625(2) -0.2549(6) 0.2737(4) 0.047(3) Uani 1 1 d . . .
H22A H 0.5421 -0.2772 0.2492 0.056 Uiso 1 1 calc R . .
C23 C 0.5866(3) -0.3234(6) 0.2974(4) 0.048(3) Uani 1 1 d . . .
H23A H 0.5830 -0.3924 0.2878 0.058 Uiso 1 1 calc R . .
C24 C 0.6156(2) -0.2920(6) 0.3348(4) 0.048(3) Uani 1 1 d . . .
H24A H 0.6317 -0.3396 0.3524 0.058 Uiso 1 1 calc R . .
C25 C 0.6216(2) -0.1918(5) 0.3469(4) 0.035(2) Uani 1 1 d . . .
H25A H 0.6418 -0.1707 0.3726 0.042 Uiso 1 1 calc R . .
C26 C 0.64038(18) 0.0390(5) 0.3880(3) 0.0271(18) Uani 1 1 d . . .
H26A H 0.6353 0.0279 0.4271 0.033 Uiso 1 1 calc R . .
H26B H 0.6576 -0.0072 0.3875 0.033 Uiso 1 1 calc R . .
C27 C 0.62516(18) 0.2439(5) 0.4097(4) 0.0270(18) Uani 1 1 d . . .
C28 C 0.61609(19) 0.2162(6) 0.4603(4) 0.037(2) Uani 1 1 d . . .
H28A H 0.6232 0.1547 0.4809 0.044 Uiso 1 1 calc R . .
C29 C 0.5966(2) 0.2778(6) 0.4813(4) 0.046(2) Uani 1 1 d . . .
H29A H 0.5897 0.2563 0.5150 0.055 Uiso 1 1 calc R . .
C30 C 0.5869(2) 0.3690(7) 0.4544(5) 0.049(3) Uani 1 1 d . . .
H30A H 0.5739 0.4109 0.4698 0.058 Uiso 1 1 calc R . .
C31 C 0.5965(2) 0.3990(6) 0.4044(5) 0.050(3) Uani 1 1 d . . .
H31A H 0.5899 0.4617 0.3849 0.059 Uiso 1 1 calc R . .
C32 C 0.6160(2) 0.3367(5) 0.3826(4) 0.040(2) Uani 1 1 d . . .
H32A H 0.6230 0.3580 0.3490 0.048 Uiso 1 1 calc R . .
C33 C 0.68688(18) 0.1778(5) 0.4574(3) 0.0267(18) Uani 1 1 d . . .
C34 C 0.69693(19) 0.2736(6) 0.4785(4) 0.035(2) Uani 1 1 d . . .
H34A H 0.6874 0.3301 0.4544 0.042 Uiso 1 1 calc R . .
C35 C 0.72091(19) 0.2868(6) 0.5349(4) 0.039(2) Uani 1 1 d . . .
H35A H 0.7275 0.3522 0.5497 0.046 Uiso 1 1 calc R . .
C36 C 0.7348(2) 0.2055(6) 0.5686(4) 0.036(2) Uani 1 1 d . . .
H36A H 0.7509 0.2146 0.6073 0.044 Uiso 1 1 calc R . .
C37 C 0.7258(2) 0.1114(6) 0.5476(4) 0.040(2) Uani 1 1 d . . .
H37A H 0.7358 0.0555 0.5717 0.048 Uiso 1 1 calc R . .
C38 C 0.70202(18) 0.0962(5) 0.4911(4) 0.0300(19) Uani 1 1 d . . .
H38A H 0.6963 0.0304 0.4759 0.036 Uiso 1 1 calc R . .
C39 C 0.56305(18) 0.2757(5) 0.0202(3) 0.0263(18) Uani 1 1 d . . .
C40 C 0.54355(19) 0.2022(5) 0.0317(4) 0.033(2) Uani 1 1 d . . .
H40A H 0.5464 0.1819 0.0735 0.040 Uiso 1 1 calc R . .
C41 C 0.5201(2) 0.1581(6) -0.0162(4) 0.043(2) Uani 1 1 d . . .
H41A H 0.5064 0.1105 -0.0069 0.052 Uiso 1 1 calc R . .
C42 C 0.5164(2) 0.1827(6) -0.0780(4) 0.037(2) Uani 1 1 d . . .
H42A H 0.5010 0.1499 -0.1111 0.045 Uiso 1 1 calc R . .
C43 C 0.5355(2) 0.2559(7) -0.0901(4) 0.048(2) Uani 1 1 d . . .
H43A H 0.5328 0.2744 -0.1321 0.057 Uiso 1 1 calc R . .
C44 C 0.55844(19) 0.3027(6) -0.0421(4) 0.039(2) Uani 1 1 d . . .
H44A H 0.5712 0.3535 -0.0514 0.047 Uiso 1 1 calc R . .
C45 C 0.57388(18) 0.4579(5) 0.0868(3) 0.0257(18) Uani 1 1 d . . .
C46 C 0.5915(2) 0.5406(5) 0.1139(4) 0.032(2) Uani 1 1 d . . .
H46A H 0.6139 0.5356 0.1279 0.039 Uiso 1 1 calc R . .
C47 C 0.5778(2) 0.6295(6) 0.1212(4) 0.041(2) Uani 1 1 d . . .
H47A H 0.5904 0.6850 0.1401 0.049 Uiso 1 1 calc R . .
C48 C 0.5462(3) 0.6370(7) 0.1013(5) 0.062(3) Uani 1 1 d . . .
H48A H 0.5366 0.6992 0.1047 0.074 Uiso 1 1 calc R . .
C49 C 0.5273(2) 0.5557(8) 0.0760(5) 0.074(4) Uani 1 1 d . . .
H49A H 0.5050 0.5615 0.0640 0.089 Uiso 1 1 calc R . .
C50 C 0.5411(2) 0.4652(7) 0.0681(5) 0.056(3) Uani 1 1 d . . .
H50A H 0.5284 0.4093 0.0501 0.067 Uiso 1 1 calc R . .
C51 C 0.62423(17) 0.3686(5) 0.0484(3) 0.0217(17) Uani 1 1 d . . .
H51A H 0.6230 0.3207 0.0142 0.026 Uiso 1 1 calc R . .
H51B H 0.6202 0.4362 0.0298 0.026 Uiso 1 1 calc R . .
C52 C 0.67097(17) 0.4910(5) 0.1360(4) 0.0243(17) Uani 1 1 d . . .
C53 C 0.66636(19) 0.5724(5) 0.0953(4) 0.031(2) Uani 1 1 d . . .
H53A H 0.6600 0.5615 0.0515 0.037 Uiso 1 1 calc R . .
C54 C 0.6711(2) 0.6684(5) 0.1186(4) 0.036(2) Uani 1 1 d . . .
H54A H 0.6681 0.7235 0.0908 0.044 Uiso 1 1 calc R . .
C55 C 0.6800(2) 0.6844(5) 0.1810(4) 0.044(2) Uani 1 1 d . . .
H55A H 0.6834 0.7509 0.1964 0.053 Uiso 1 1 calc R . .
C56 C 0.6842(2) 0.6072(6) 0.2222(4) 0.044(2) Uani 1 1 d . . .
H56A H 0.6899 0.6201 0.2657 0.052 Uiso 1 1 calc R . .
C57 C 0.68016(19) 0.5101(5) 0.2004(4) 0.0311(19) Uani 1 1 d . . .
H57A H 0.6836 0.4560 0.2290 0.037 Uiso 1 1 calc R . .
C58 C 0.68920(19) 0.3687(5) 0.0540(3) 0.0247(18) Uani 1 1 d . . .
C59 C 0.7202(2) 0.4035(6) 0.0779(4) 0.041(2) Uani 1 1 d . . .
H59A H 0.7274 0.4280 0.1195 0.049 Uiso 1 1 calc R . .
C60 C 0.7403(2) 0.4031(7) 0.0432(5) 0.053(3) Uani 1 1 d . . .
H60A H 0.7613 0.4272 0.0608 0.064 Uiso 1 1 calc R . .
C61 C 0.7305(2) 0.3686(7) -0.0164(5) 0.053(3) Uani 1 1 d . . .
H61A H 0.7448 0.3686 -0.0400 0.063 Uiso 1 1 calc R . .
C62 C 0.7000(2) 0.3335(7) -0.0433(5) 0.057(3) Uani 1 1 d . . .
H62A H 0.6932 0.3095 -0.0850 0.068 Uiso 1 1 calc R . .
C63 C 0.6797(2) 0.3342(7) -0.0075(4) 0.043(2) Uani 1 1 d . . .
H63A H 0.6587 0.3105 -0.0254 0.051 Uiso 1 1 calc R . .
C100 C 0.64331(17) 0.1478(5) 0.2021(3) 0.0218(16) Uani 1 1 d . . .
C200 C 0.5149(5) -0.516(2) 0.2283(9) 0.121(11) Uiso 0.50 1 d PD A -1
H20A H 0.5232 -0.5852 0.2344 0.145 Uiso 0.50 1 calc PR A -1
H20B H 0.5298 -0.4744 0.2146 0.145 Uiso 0.50 1 calc PR A -1
Cl1 Cl 0.5123(3) -0.4719(8) 0.2965(5) 0.154(4) Uiso 0.50 1 d PD A -1
Cl2 Cl 0.4787(3) -0.5156(8) 0.1716(5) 0.161(4) Uiso 0.50 1 d PD A -1

loop_
_atom_site_aniso_label
_atom_site_aniso_U_11
_atom_site_aniso_U_22
_atom_site_aniso_U_33
_atom_site_aniso_U_23
_atom_site_aniso_U_13
_atom_site_aniso_U_12
Ru1 0.0270(4) 0.0199(3) 0.0196(3) 0.0000(2) 0.0085(3) -0.0030(2)
Ru2 0.0265(4) 0.0182(3) 0.0180(3) -0.0007(2) 0.0061(3) -0.0003(2)
Ru3 0.0236(4) 0.0171(3) 0.0232(4) 0.0008(2) 0.0100(3) 0.0008(2)
Ru4 0.0301(4) 0.0213(3) 0.0188(4) -0.0023(2) 0.0091(3) -0.0008(3)
Ru5 0.0283(4) 0.0169(3) 0.0247(4) 0.0012(2) 0.0090(3) 0.0032(2)
Ru6 0.0241(4) 0.0204(3) 0.0204(3) 0.0015(2) 0.0093(3) 0.0026(2)
P1 0.0324(12) 0.0233(10) 0.0208(11) 0.0010(8) 0.0111(10) -0.0036(8)
P2 0.0296(12) 0.0243(10) 0.0174(11) -0.0005(8) 0.0072(9) 0.0004(8)
P3 0.0245(12) 0.0236(9) 0.0215(11) 0.0005(8) 0.0084(9) 0.0014(8)
P4 0.0257(12) 0.0190(9) 0.0241(11) -0.0006(8) 0.0119(9) 0.0001(8)
O1 0.025(4) 0.052(4) 0.050(4) 0.004(3) 0.000(3) -0.003(3)
O2 0.069(5) 0.025(3) 0.048(4) -0.010(3) 0.033(4) -0.010(3)
O3 0.040(4) 0.043(3) 0.031(4) -0.007(3) -0.002(3) 0.012(3)
O4 0.055(4) 0.021(3) 0.033(4) -0.003(2) 0.003(3) -0.009(3)
O5 0.033(4) 0.056(4) 0.050(4) 0.000(3) 0.000(3) -0.011(3)
O6 0.063(4) 0.024(3) 0.065(4) 0.004(3) 0.044(4) 0.008(3)
O7 0.055(4) 0.023(3) 0.040(4) -0.006(3) 0.020(3) 0.007(3)
O8 0.053(4) 0.057(4) 0.035(4) -0.013(3) 0.007(3) -0.028(3)
O9 0.096(6) 0.034(3) 0.022(4) -0.001(3) 0.029(4) -0.002(3)
O10 0.074(5) 0.028(3) 0.042(4) 0.015(3) 0.017(4) 0.008(3)
O11 0.038(4) 0.046(4) 0.082(5) 0.011(3) 0.022(4) 0.013(3)
O12 0.035(4) 0.046(3) 0.054(4) 0.016(3) 0.023(3) 0.007(3)
O13 0.052(4) 0.027(3) 0.032(3) -0.008(3) 0.011(3) 0.006(3)
C1 0.039(6) 0.020(4) 0.029(5) 0.002(3) 0.009(4) -0.003(3)
C2 0.041(5) 0.023(4) 0.033(5) 0.002(3) 0.013(4) -0.008(3)
C3 0.029(5) 0.023(4) 0.030(5) -0.002(3) 0.008(4) -0.002(3)
C4 0.038(5) 0.033(4) 0.019(4) 0.004(3) 0.012(4) 0.004(4)
C5 0.037(6) 0.022(4) 0.035(5) 0.006(4) 0.012(4) 0.003(4)
C6 0.035(5) 0.024(4) 0.044(6) 0.004(4) 0.021(5) 0.001(3)
C7 0.042(5) 0.025(4) 0.030(5) 0.007(3) 0.023(4) 0.004(4)
C8 0.043(6) 0.035(4) 0.023(5) -0.003(4) 0.006(4) -0.005(4)
C9 0.033(5) 0.021(4) 0.018(5) -0.001(3) 0.005(4) 0.007(3)
C10 0.037(5) 0.028(4) 0.029(5) -0.005(4) 0.012(4) 0.004(4)
C11 0.033(6) 0.021(4) 0.046(6) 0.001(4) 0.011(5) 0.004(4)
C12 0.033(5) 0.031(4) 0.032(5) 0.003(4) 0.014(4) 0.002(4)
C13 0.042(6) 0.029(4) 0.024(5) 0.004(4) 0.004(4) 0.005(4)
C14 0.022(4) 0.029(4) 0.018(4) -0.003(3) 0.001(4) -0.004(3)
C15 0.045(6) 0.033(5) 0.042(6) 0.001(4) 0.018(5) 0.001(4)
C16 0.044(6) 0.044(5) 0.055(7) 0.014(5) 0.018(5) 0.013(4)
C17 0.042(6) 0.060(6) 0.044(6) 0.000(5) 0.029(5) 0.002(5)
C18 0.046(6) 0.043(5) 0.047(6) 0.009(4) 0.030(5) 0.002(4)
C19 0.043(6) 0.031(4) 0.030(5) 0.004(4) 0.011(4) -0.001(4)
C20 0.045(6) 0.029(4) 0.032(5) 0.002(4) 0.028(4) -0.014(4)
C21 0.048(6) 0.036(5) 0.039(6) 0.000(4) 0.018(5) -0.010(4)
C22 0.072(7) 0.035(5) 0.036(6) -0.011(4) 0.021(5) -0.027(5)
C23 0.082(8) 0.026(4) 0.050(6) -0.006(4) 0.039(6) -0.012(5)
C24 0.071(7) 0.023(4) 0.050(6) 0.000(4) 0.017(6) 0.005(4)
C25 0.050(6) 0.030(4) 0.025(5) 0.002(4) 0.011(4) -0.002(4)
C26 0.032(5) 0.025(4) 0.028(5) 0.005(3) 0.014(4) 0.001(3)
C27 0.025(5) 0.033(4) 0.021(5) -0.006(3) 0.005(4) -0.001(3)
C28 0.037(5) 0.045(5) 0.028(5) -0.002(4) 0.009(4) -0.003(4)
C29 0.059(7) 0.045(5) 0.038(6) -0.009(4) 0.023(5) -0.002(5)
C30 0.045(6) 0.049(6) 0.059(7) -0.014(5) 0.027(5) 0.007(4)
C31 0.063(7) 0.034(5) 0.057(7) -0.011(4) 0.026(6) 0.011(4)
C32 0.055(6) 0.032(5) 0.040(6) 0.002(4) 0.026(5) 0.000(4)
C33 0.025(5) 0.038(4) 0.019(4) -0.001(3) 0.010(4) -0.008(3)
C34 0.028(5) 0.041(5) 0.028(5) -0.004(4) -0.002(4) 0.001(4)
C35 0.033(5) 0.046(5) 0.036(5) -0.009(4) 0.009(4) -0.006(4)
C36 0.029(5) 0.056(6) 0.021(5) -0.008(4) 0.003(4) 0.002(4)
C37 0.034(5) 0.049(5) 0.036(6) 0.012(4) 0.010(5) 0.008(4)
C38 0.026(5) 0.029(4) 0.032(5) 0.003(4) 0.005(4) 0.001(3)
C39 0.030(5) 0.029(4) 0.019(4) 0.002(3) 0.007(4) 0.006(3)
C40 0.037(5) 0.032(4) 0.030(5) 0.009(4) 0.010(4) 0.008(4)
C41 0.031(5) 0.039(5) 0.049(6) -0.006(4) -0.004(5) -0.001(4)
C42 0.033(5) 0.042(5) 0.033(5) -0.017(4) 0.006(4) 0.003(4)
C43 0.048(6) 0.061(6) 0.032(6) -0.007(5) 0.009(5) 0.009(5)
C44 0.027(5) 0.038(5) 0.048(6) 0.008(4) 0.005(4) -0.002(4)
C45 0.033(5) 0.022(4) 0.019(4) 0.005(3) 0.004(4) 0.010(3)
C46 0.040(5) 0.025(4) 0.033(5) 0.003(4) 0.013(4) 0.009(4)
C47 0.046(6) 0.037(5) 0.039(6) 0.003(4) 0.012(5) 0.009(4)
C48 0.077(9) 0.042(6) 0.062(7) -0.011(5) 0.015(6) 0.028(5)
C49 0.038(6) 0.073(7) 0.092(9) -0.030(7) -0.006(6) 0.037(5)
C50 0.036(6) 0.053(6) 0.070(8) -0.026(5) 0.005(5) 0.013(4)
C51 0.032(5) 0.014(3) 0.022(4) 0.004(3) 0.014(4) 0.007(3)
C52 0.025(4) 0.019(4) 0.032(5) 0.003(3) 0.013(4) -0.003(3)
C53 0.040(5) 0.017(4) 0.034(5) 0.000(3) 0.009(4) 0.001(3)
C54 0.057(6) 0.020(4) 0.038(6) 0.004(4) 0.023(5) 0.002(4)
C55 0.065(7) 0.013(4) 0.055(7) -0.008(4) 0.019(5) 0.001(4)
C56 0.061(7) 0.034(5) 0.035(6) -0.008(4) 0.015(5) 0.005(4)
C57 0.039(5) 0.028(4) 0.024(5) 0.000(3) 0.007(4) 0.009(4)
C58 0.036(5) 0.017(3) 0.026(5) 0.000(3) 0.017(4) -0.003(3)
C59 0.042(6) 0.051(5) 0.038(6) -0.014(4) 0.025(5) -0.008(4)
C60 0.048(7) 0.060(6) 0.063(7) -0.013(5) 0.031(6) -0.017(5)
C61 0.048(7) 0.062(6) 0.062(7) -0.011(5) 0.038(6) -0.011(5)
C62 0.063(7) 0.078(7) 0.035(6) -0.017(5) 0.025(5) -0.020(6)
C63 0.038(6) 0.067(6) 0.032(5) -0.009(4) 0.023(5) -0.012(4)
C100 0.029(5) 0.021(4) 0.018(4) 0.003(3) 0.011(3) 0.004(3)

loop_
_atom_type_symbol
_atom_type_description
_atom_type_scat_dispersion_real
_atom_type_scat_dispersion_imag
_atom_type_scat_source
C C 0.0033 0.0016 'International Tables Vol C Tables 4.2.6.8 and 6.1.1.4'
H H 0.0000 0.0000 'International Tables Vol C Tables 4.2.6.8 and 6.1.1.4'
O O 0.0106 0.0060 'International Tables Vol C Tables 4.2.6.8 and 6.1.1.4'
P P 0.1023 0.0942 'International Tables Vol C Tables 4.2.6.8 and 6.1.1.4'
Ru Ru -1.2594 0.8363 'International Tables Vol C Tables 4.2.6.8 and 6.1.1.4'
Cl Cl 0.1484 0.1585 'International Tables Vol C Tables 4.2.6.8 and 6.1.1.4'

loop_
_geom_angle_atom_site_label_1
_geom_angle_atom_site_label_2
_geom_angle_atom_site_label_3
_geom_angle
_geom_angle_site_symmetry_1
_geom_angle_site_symmetry_3
_geom_angle_publ_flag
C2 Ru1 C1 91.6(3) . . ?
C2 Ru1 C100 115.4(3) . . ?
C1 Ru1 C100 126.4(3) . . ?
C2 Ru1 P1 89.7(3) . . ?
C1 Ru1 P1 90.3(2) . . ?
C100 Ru1 P1 132.1(2) . . ?
C2 Ru1 Ru4 83.7(2) . . ?
C1 Ru1 Ru4 96.1(2) . . ?
C100 Ru1 Ru4 47.3(2) . . ?
P1 Ru1 Ru4 170.94(6) . . ?
C2 Ru1 Ru5 77.1(3) . . ?
C1 Ru1 Ru5 155.0(2) . . ?
C100 Ru1 Ru5 45.67(19) . . ?
P1 Ru1 Ru5 111.57(6) . . ?
Ru4 Ru1 Ru5 60.90(2) . . ?
C2 Ru1 Ru6 146.5(2) . . ?
C1 Ru1 Ru6 87.4(2) . . ?
C100 Ru1 Ru6 44.46(19) . . ?
P1 Ru1 Ru6 123.78(5) . . ?
Ru4 Ru1 Ru6 63.15(2) . . ?
Ru5 Ru1 Ru6 90.11(2) . . ?
C2 Ru1 Ru2 129.4(3) . . ?
C1 Ru1 Ru2 139.0(2) . . ?
C100 Ru1 Ru2 43.2(2) . . ?
P1 Ru1 Ru2 89.09(5) . . ?
Ru4 Ru1 Ru2 90.28(2) . . ?
Ru5 Ru1 Ru2 56.80(2) . . ?
Ru6 Ru1 Ru2 59.813(19) . . ?
C4 Ru2 C3 98.5(3) . . ?
C4 Ru2 C100 133.4(3) . . ?
C3 Ru2 C100 100.4(3) . . ?
C4 Ru2 P2 88.7(2) . . ?
C3 Ru2 P2 88.2(2) . . ?
C100 Ru2 P2 133.8(2) . . ?
C4 Ru2 Ru5 137.7(2) . . ?
C3 Ru2 Ru5 53.4(2) . . ?
C100 Ru2 Ru5 47.55(19) . . ?
P2 Ru2 Ru5 117.29(5) . . ?
C4 Ru2 Ru6 103.7(2) . . ?
C3 Ru2 Ru6 143.5(2) . . ?
C100 Ru2 Ru6 43.86(19) . . ?
P2 Ru2 Ru6 120.51(6) . . ?
Ru5 Ru2 Ru6 91.41(2) . . ?
C4 Ru2 Ru3 94.7(2) . . ?
C3 Ru2 Ru3 90.3(2) . . ?
C100 Ru2 Ru3 43.4(2) . . ?
P2 Ru2 Ru3 176.46(5) . . ?
Ru5 Ru2 Ru3 59.37(2) . . ?
Ru6 Ru2 Ru3 59.60(2) . . ?
C4 Ru2 Ru1 158.7(2) . . ?
C3 Ru2 Ru1 102.7(2) . . ?
C100 Ru2 Ru1 43.2(2) . . ?
P2 Ru2 Ru1 90.65(5) . . ?
Ru5 Ru2 Ru1 59.95(2) . . ?
Ru6 Ru2 Ru1 58.830(19) . . ?
Ru3 Ru2 Ru1 86.54(2) . . ?
C6 Ru3 C5 93.0(4) . . ?
C6 Ru3 C100 120.4(3) . . ?
C5 Ru3 C100 122.3(3) . . ?
C6 Ru3 P4 88.6(2) . . ?
C5 Ru3 P4 94.3(2) . . ?
C100 Ru3 P4 128.7(2) . . ?
C6 Ru3 Ru4 82.3(2) . . ?
C5 Ru3 Ru4 158.2(2) . . ?
C100 Ru3 Ru4 46.6(2) . . ?
P4 Ru3 Ru4 106.85(5) . . ?
C6 Ru3 Ru5 86.3(2) . . ?
C5 Ru3 Ru5 97.5(2) . . ?
C100 Ru3 Ru5 46.57(19) . . ?
P4 Ru3 Ru5 167.38(6) . . ?
Ru4 Ru3 Ru5 61.03(2) . . ?
C6 Ru3 Ru6 140.9(3) . . ?
C5 Ru3 Ru6 126.0(2) . . ?
C100 Ru3 Ru6 44.11(19) . . ?
P4 Ru3 Ru6 86.06(5) . . ?
Ru4 Ru3 Ru6 62.52(2) . . ?
Ru5 Ru3 Ru6 90.66(2) . . ?
C6 Ru3 Ru2 141.5(2) . . ?
C5 Ru3 Ru2 80.1(2) . . ?
C100 Ru3 Ru2 43.9(2) . . ?
P4 Ru3 Ru2 129.47(5) . . ?
Ru4 Ru3 Ru2 90.32(2) . . ?
Ru5 Ru3 Ru2 57.658(19) . . ?
Ru6 Ru3 Ru2 60.04(2) . . ?
C9 Ru4 C8 91.1(3) . . ?
C9 Ru4 C7 96.9(3) . . ?
C8 Ru4 C7 94.9(3) . . ?
C9 Ru4 C100 134.7(3) . . ?
C8 Ru4 C100 130.7(3) . . ?
C7 Ru4 C100 96.1(3) . . ?
C9 Ru4 Ru1 168.5(2) . . ?
C8 Ru4 Ru1 84.3(3) . . ?
C7 Ru4 Ru1 94.0(2) . . ?
C100 Ru4 Ru1 47.0(2) . . ?
C9 Ru4 Ru3 90.4(2) . . ?
C8 Ru4 Ru3 172.1(3) . . ?
C7 Ru4 Ru3 92.7(2) . . ?
C100 Ru4 Ru3 45.8(2) . . ?
Ru1 Ru4 Ru3 92.79(2) . . ?
C9 Ru4 Ru5 129.3(2) . . ?
C8 Ru4 Ru5 124.1(2) . . ?
C7 Ru4 Ru5 50.3(2) . . ?
C100 Ru4 Ru5 45.89(19) . . ?
Ru1 Ru4 Ru5 61.31(2) . . ?
Ru3 Ru4 Ru5 59.86(2) . . ?
C9 Ru4 Ru6 112.2(2) . . ?
C8 Ru4 Ru6 112.0(3) . . ?
C7 Ru4 Ru6 139.1(2) . . ?
C100 Ru4 Ru6 42.93(19) . . ?
Ru1 Ru4 Ru6 60.38(2) . . ?
Ru3 Ru4 Ru6 60.39(2) . . ?
Ru5 Ru4 Ru6 88.83(2) . . ?
C10 Ru5 C11 90.5(3) . . ?
C10 Ru5 C100 137.6(3) . . ?
C11 Ru5 C100 131.4(3) . . ?
C10 Ru5 C7 99.6(3) . . ?
C11 Ru5 C7 88.7(3) . . ?
C100 Ru5 C7 89.1(3) . . ?
C10 Ru5 C3 85.9(3) . . ?
C11 Ru5 C3 86.7(3) . . ?
C100 Ru5 C3 89.9(3) . . ?
C7 Ru5 C3 172.9(3) . . ?
C10 Ru5 Ru2 113.0(2) . . ?
C11 Ru5 Ru2 118.6(2) . . ?
C100 Ru5 Ru2 46.8(2) . . ?
C7 Ru5 Ru2 135.89(19) . . ?
C3 Ru5 Ru2 43.5(2) . . ?
C10 Ru5 Ru3 172.2(2) . . ?
C11 Ru5 Ru3 86.0(2) . . ?
C100 Ru5 Ru3 45.4(2) . . ?
C7 Ru5 Ru3 87.42(18) . . ?
C3 Ru5 Ru3 86.85(18) . . ?
Ru2 Ru5 Ru3 62.98(2) . . ?
C10 Ru5 Ru4 128.6(2) . . ?
C11 Ru5 Ru4 116.3(3) . . ?
C100 Ru5 Ru4 45.5(2) . . ?
C7 Ru5 Ru4 43.57(19) . . ?
C3 Ru5 Ru4 134.96(19) . . ?
Ru2 Ru5 Ru4 92.32(2) . . ?
Ru3 Ru5 Ru4 59.11(2) . . ?
C10 Ru5 Ru1 93.8(2) . . ?
C11 Ru5 Ru1 174.1(3) . . ?
C100 Ru5 Ru1 45.0(2) . . ?
C7 Ru5 Ru1 86.6(2) . . ?
C3 Ru5 Ru1 97.6(2) . . ?
Ru2 Ru5 Ru1 63.25(2) . . ?
Ru3 Ru5 Ru1 90.20(2) . . ?
Ru4 Ru5 Ru1 57.79(2) . . ?
C13 Ru6 C12 89.3(4) . . ?
C13 Ru6 C100 117.4(3) . . ?
C12 Ru6 C100 132.5(3) . . ?
C13 Ru6 P3 96.1(2) . . ?
C12 Ru6 P3 87.6(2) . . ?
C100 Ru6 P3 124.0(2) . . ?
C13 Ru6 Ru1 128.4(2) . . ?
C12 Ru6 Ru1 87.8(2) . . ?
C100 Ru6 Ru1 44.7(2) . . ?
P3 Ru6 Ru1 135.20(5) . . ?
C13 Ru6 Ru3 96.1(3) . . ?
C12 Ru6 Ru3 174.6(2) . . ?
C100 Ru6 Ru3 43.8(2) . . ?
P3 Ru6 Ru3 92.48(6) . . ?
Ru1 Ru6 Ru3 88.35(2) . . ?
C13 Ru6 Ru2 76.6(2) . . ?
C12 Ru6 Ru2 120.6(2) . . ?
C100 Ru6 Ru2 44.1(2) . . ?
P3 Ru6 Ru2 150.24(6) . . ?
Ru1 Ru6 Ru2 61.357(19) . . ?
Ru3 Ru6 Ru2 60.35(2) . . ?
C13 Ru6 Ru4 153.1(3) . . ?
C12 Ru6 Ru4 117.5(2) . . ?
C100 Ru6 Ru4 43.4(2) . . ?
P3 Ru6 Ru4 87.10(5) . . ?
Ru1 Ru6 Ru4 56.472(19) . . ?
Ru3 Ru6 Ru4 57.096(19) . . ?
Ru2 Ru6 Ru4 87.44(2) . . ?
C14 P1 C26 104.2(3) . . ?
C14 P1 C20 103.1(3) . . ?
C26 P1 C20 106.4(4) . . ?
C14 P1 Ru1 119.4(2) . . ?
C26 P1 Ru1 113.8(3) . . ?
C20 P1 Ru1 108.8(3) . . ?
C27 P2 C26 105.0(4) . . ?
C27 P2 C33 98.0(3) . . ?
C26 P2 C33 102.2(3) . . ?
C27 P2 Ru2 120.9(3) . . ?
C26 P2 Ru2 110.8(3) . . ?
C33 P2 Ru2 117.7(2) . . ?
C39 P3 C45 100.9(3) . . ?
C39 P3 C51 103.3(3) . . ?
C45 P3 C51 104.2(3) . . ?
C39 P3 Ru6 118.9(2) . . ?
C45 P3 Ru6 112.1(2) . . ?
C51 P3 Ru6 115.5(2) . . ?
C52 P4 C58 99.4(3) . . ?
C52 P4 C51 104.6(3) . . ?
C58 P4 C51 102.8(3) . . ?
C52 P4 Ru3 120.7(3) . . ?
C58 P4 Ru3 112.8(2) . . ?
C51 P4 Ru3 114.2(2) . . ?
O1 C1 Ru1 173.9(7) . . ?
O2 C2 Ru1 176.6(8) . . ?
O3 C3 Ru2 148.7(6) . . ?
O3 C3 Ru5 128.3(6) . . ?
Ru2 C3 Ru5 83.0(3) . . ?
O4 C4 Ru2 177.3(7) . . ?
O5 C5 Ru3 173.3(7) . . ?
O6 C6 Ru3 178.8(8) . . ?
O7 C7 Ru4 142.2(7) . . ?
O7 C7 Ru5 131.6(6) . . ?
Ru4 C7 Ru5 86.2(3) . . ?
O8 C8 Ru4 178.7(8) . . ?
O9 C9 Ru4 179.0(7) . . ?
O10 C10 Ru5 176.0(7) . . ?
O11 C11 Ru5 178.7(8) . . ?
O12 C12 Ru6 174.7(7) . . ?
O13 C13 Ru6 171.3(7) . . ?
C15 C14 C19 118.6(8) . . ?
C15 C14 P1 120.5(6) . . ?
C19 C14 P1 120.8(6) . . ?
C14 C15 C16 121.2(8) . . ?
C14 C15 H15A 119.4 . . ?
C16 C15 H15A 119.4 . . ?
C17 C16 C15 119.9(8) . . ?
C17 C16 H16A 120.0 . . ?
C15 C16 H16A 120.0 . . ?
C16 C17 C18 119.9(8) . . ?
C16 C17 H17A 120.0 . . ?
C18 C17 H17A 120.0 . . ?
C17 C18 C19 120.3(8) . . ?
C17 C18 H18A 119.9 . . ?
C19 C18 H18A 119.9 . . ?
C14 C19 C18 120.0(7) . . ?
C14 C19 H19A 120.0 . . ?
C18 C19 H19A 120.0 . . ?
C25 C20 C21 119.5(7) . . ?
C25 C20 P1 123.9(6) . . ?
C21 C20 P1 115.7(6) . . ?
C22 C21 C20 119.3(9) . . ?
C22 C21 H21A 120.3 . . ?
C20 C21 H21A 120.3 . . ?
C21 C22 C23 120.1(9) . . ?
C21 C22 H22A 120.0 . . ?
C23 C22 H22A 120.0 . . ?
C24 C23 C22 120.1(8) . . ?
C24 C23 H23A 119.9 . . ?
C22 C23 H23A 119.9 . . ?
C23 C24 C25 120.5(9) . . ?
C23 C24 H24A 119.7 . . ?
C25 C24 H24A 119.7 . . ?
C24 C25 C20 120.3(8) . . ?
C24 C25 H25A 119.8 . . ?
C20 C25 H25A 119.8 . . ?
P2 C26 P1 110.1(4) . . ?
P2 C26 H26A 109.7 . . ?
P1 C26 H26A 109.7 . . ?
P2 C26 H26B 109.7 . . ?
P1 C26 H26B 109.7 . . ?
H26A C26 H26B 108.2 . . ?
C28 C27 C32 119.0(7) . . ?
C28 C27 P2 120.6(6) . . ?
C32 C27 P2 119.8(6) . . ?
C27 C28 C29 120.1(8) . . ?
C27 C28 H28A 120.0 . . ?
C29 C28 H28A 120.0 . . ?
C30 C29 C28 121.6(9) . . ?
C30 C29 H29A 119.2 . . ?
C28 C29 H29A 119.2 . . ?
C29 C30 C31 118.9(8) . . ?
C29 C30 H30A 120.5 . . ?
C31 C30 H30A 120.5 . . ?
C30 C31 C32 119.8(8) . . ?
C30 C31 H31A 120.1 . . ?
C32 C31 H31A 120.1 . . ?
C27 C32 C31 120.6(8) . . ?
C27 C32 H32A 119.7 . . ?
C31 C32 H32A 119.7 . . ?
C38 C33 C34 119.4(7) . . ?
C38 C33 P2 123.7(6) . . ?
C34 C33 P2 116.9(6) . . ?
C33 C34 C35 120.1(7) . . ?
C33 C34 H34A 119.9 . . ?
C35 C34 H34A 119.9 . . ?
C36 C35 C34 119.6(8) . . ?
C36 C35 H35A 120.2 . . ?
C34 C35 H35A 120.2 . . ?
C35 C36 C37 120.9(8) . . ?
C35 C36 H36A 119.6 . . ?
C37 C36 H36A 119.6 . . ?
C36 C37 C38 120.7(8) . . ?
C36 C37 H37A 119.7 . . ?
C38 C37 H37A 119.7 . . ?
C33 C38 C37 119.2(7) . . ?
C33 C38 H38A 120.4 . . ?
C37 C38 H38A 120.4 . . ?
C40 C39 C44 117.8(7) . . ?
C40 C39 P3 121.7(6) . . ?
C44 C39 P3 120.6(6) . . ?
C41 C40 C39 121.4(8) . . ?
C41 C40 H40A 119.3 . . ?
C39 C40 H40A 119.3 . . ?
C40 C41 C42 120.5(8) . . ?
C40 C41 H41A 119.8 . . ?
C42 C41 H41A 119.8 . . ?
C43 C42 C41 118.7(8) . . ?
C43 C42 H42A 120.7 . . ?
C41 C42 H42A 120.7 . . ?
C42 C43 C44 121.1(9) . . ?
C42 C43 H43A 119.5 . . ?
C44 C43 H43A 119.5 . . ?
C43 C44 C39 120.5(8) . . ?
C43 C44 H44A 119.7 . . ?
C39 C44 H44A 119.7 . . ?
C46 C45 C50 118.4(7) . . ?
C46 C45 P3 120.6(6) . . ?
C50 C45 P3 120.7(6) . . ?
C47 C46 C45 122.3(8) . . ?
C47 C46 H46A 118.9 . . ?
C45 C46 H46A 118.9 . . ?
C48 C47 C46 119.0(9) . . ?
C48 C47 H47A 120.5 . . ?
C46 C47 H47A 120.5 . . ?
C47 C48 C49 121.2(8) . . ?
C47 C48 H48A 119.4 . . ?
C49 C48 H48A 119.4 . . ?
C48 C49 C50 119.9(9) . . ?
C48 C49 H49A 120.0 . . ?
C50 C49 H49A 120.0 . . ?
C45 C50 C49 119.0(9) . . ?
C45 C50 H50A 120.5 . . ?
C49 C50 H50A 120.5 . . ?
P4 C51 P3 113.3(4) . . ?
P4 C51 H51A 108.9 . . ?
P3 C51 H51A 108.9 . . ?
P4 C51 H51B 108.9 . . ?
P3 C51 H51B 108.9 . . ?
H51A C51 H51B 107.7 . . ?
C53 C52 C57 118.3(7) . . ?
C53 C52 P4 119.4(6) . . ?
C57 C52 P4 122.3(5) . . ?
C54 C53 C52 120.1(8) . . ?
C54 C53 H53A 119.9 . . ?
C52 C53 H53A 119.9 . . ?
C55 C54 C53 120.2(7) . . ?
C55 C54 H54A 119.9 . . ?
C53 C54 H54A 119.9 . . ?
C54 C55 C56 121.4(7) . . ?
C54 C55 H55A 119.3 . . ?
C56 C55 H55A 119.3 . . ?
C55 C56 C57 119.7(8) . . ?
C55 C56 H56A 120.1 . . ?
C57 C56 H56A 120.1 . . ?
C56 C57 C52 120.2(7) . . ?
C56 C57 H57A 119.9 . . ?
C52 C57 H57A 119.9 . . ?
C63 C58 C59 116.9(7) . . ?
C63 C58 P4 123.7(6) . . ?
C59 C58 P4 119.4(6) . . ?
C60 C59 C58 121.7(8) . . ?
C60 C59 H59A 119.1 . . ?
C58 C59 H59A 119.1 . . ?
C61 C60 C59 120.3(9) . . ?
C61 C60 H60A 119.8 . . ?
C59 C60 H60A 119.8 . . ?
C60 C61 C62 121.1(9) . . ?
C60 C61 H61A 119.5 . . ?
C62 C61 H61A 119.5 . . ?
C61 C62 C63 118.2(9) . . ?
C61 C62 H62A 120.9 . . ?
C63 C62 H62A 120.9 . . ?
C62 C63 C58 121.8(8) . . ?
C62 C63 H63A 119.1 . . ?
C58 C63 H63A 119.1 . . ?
Ru3 C100 Ru6 92.1(3) . . ?
Ru3 C100 Ru2 92.8(3) . . ?
Ru6 C100 Ru2 92.1(3) . . ?
Ru3 C100 Ru1 172.9(4) . . ?
Ru6 C100 Ru1 90.8(3) . . ?
Ru2 C100 Ru1 93.6(3) . . ?
Ru3 C100 Ru4 87.6(3) . . ?
Ru6 C100 Ru4 93.7(3) . . ?
Ru2 C100 Ru4 174.2(4) . . ?
Ru1 C100 Ru4 85.7(3) . . ?
Ru3 C100 Ru5 88.1(3) . . ?
Ru6 C100 Ru5 177.7(4) . . ?
Ru2 C100 Ru5 85.6(3) . . ?
Ru1 C100 Ru5 89.3(2) . . ?
Ru4 C100 Ru5 88.6(3) . . ?
Cl1 C200 Cl2 111.3(14) . . ?
Cl1 C200 H20A 109.4 . . ?
Cl2 C200 H20A 109.4 . . ?
Cl1 C200 H20B 109.3 . . ?
Cl2 C200 H20B 109.3 . . ?
H20A C200 H20B 108.0 . . ?

loop_
_geom_bond_atom_site_label_1
_geom_bond_atom_site_label_2
_geom_bond_distance
_geom_bond_site_symmetry_2
_geom_bond_publ_flag
Ru1 C2 1.874(8) . ?
Ru1 C1 1.892(9) . ?
Ru1 C100 2.062(7) . ?
Ru1 P1 2.324(2) . ?
Ru1 Ru4 2.8108(9) . ?
Ru1 Ru5 2.9142(9) . ?
Ru1 Ru6 2.9313(8) . ?
Ru1 Ru2 3.0066(8) . ?
Ru2 C4 1.871(8) . ?
Ru2 C3 1.954(8) . ?
Ru2 C100 2.061(7) . ?
Ru2 P2 2.308(2) . ?
Ru2 Ru5 2.8172(8) . ?
Ru2 Ru6 2.9612(9) . ?
Ru2 Ru3 2.9704(9) . ?
Ru3 C6 1.877(8) . ?
Ru3 C5 1.886(9) . ?
Ru3 C100 2.042(7) . ?
Ru3 P4 2.3218(19) . ?
Ru3 Ru4 2.8469(8) . ?
Ru3 Ru5 2.8691(8) . ?
Ru3 Ru6 2.9479(9) . ?
Ru4 C9 1.856(8) . ?
Ru4 C8 1.878(8) . ?
Ru4 C7 2.005(8) . ?
Ru4 C100 2.070(7) . ?
Ru4 Ru5 2.9025(9) . ?
Ru4 Ru6 3.0082(8) . ?
Ru5 C10 1.889(8) . ?
Ru5 C11 1.904(9) . ?
Ru5 C100 2.085(7) . ?
Ru5 C7 2.237(8) . ?
Ru5 C3 2.280(8) . ?
Ru6 C13 1.866(8) . ?
Ru6 C12 1.881(9) . ?
Ru6 C100 2.053(7) . ?
Ru6 P3 2.310(2) . ?
P1 C14 1.818(8) . ?
P1 C26 1.832(8) . ?
P1 C20 1.839(7) . ?
P2 C27 1.828(8) . ?
P2 C26 1.832(7) . ?
P2 C33 1.840(8) . ?
P3 C39 1.830(8) . ?
P3 C45 1.836(7) . ?
P3 C51 1.844(7) . ?
P4 C52 1.817(7) . ?
P4 C58 1.821(8) . ?
P4 C51 1.837(7) . ?
O1 C1 1.134(9) . ?
O2 C2 1.142(8) . ?
O3 C3 1.161(9) . ?
O4 C4 1.147(8) . ?
O5 C5 1.157(9) . ?
O6 C6 1.149(9) . ?
O7 C7 1.162(8) . ?
O8 C8 1.150(9) . ?
O9 C9 1.159(9) . ?
O10 C10 1.149(9) . ?
O11 C11 1.126(9) . ?
O12 C12 1.147(9) . ?
O13 C13 1.158(9) . ?
C14 C15 1.373(10) . ?
C14 C19 1.385(10) . ?
C15 C16 1.392(12) . ?
C15 H15A 0.9500 . ?
C16 C17 1.364(12) . ?
C16 H16A 0.9500 . ?
C17 C18 1.370(11) . ?
C17 H17A 0.9500 . ?
C18 C19 1.401(11) . ?
C18 H18A 0.9500 . ?
C19 H19A 0.9500 . ?
C20 C25 1.385(11) . ?
C20 C21 1.402(11) . ?
C21 C22 1.390(10) . ?
C21 H21A 0.9500 . ?
C22 C23 1.388(12) . ?
C22 H22A 0.9500 . ?
C23 C24 1.369(13) . ?
C23 H23A 0.9500 . ?
C24 C25 1.378(11) . ?
C24 H24A 0.9500 . ?
C25 H25A 0.9500 . ?
C26 H26A 0.9900 . ?
C26 H26B 0.9900 . ?
C27 C28 1.377(11) . ?
C27 C32 1.387(10) . ?
C28 C29 1.383(11) . ?
C28 H28A 0.9500 . ?
C29 C30 1.372(12) . ?
C29 H29A 0.9500 . ?
C30 C31 1.385(13) . ?
C30 H30A 0.9500 . ?
C31 C32 1.399(11) . ?
C31 H31A 0.9500 . ?
C32 H32A 0.9500 . ?
C33 C38 1.380(10) . ?
C33 C34 1.392(10) . ?
C34 C35 1.393(11) . ?
C34 H34A 0.9500 . ?
C35 C36 1.360(11) . ?
C35 H35A 0.9500 . ?
C36 C37 1.362(11) . ?
C36 H36A 0.9500 . ?
C37 C38 1.394(11) . ?
C37 H37A 0.9500 . ?
C38 H38A 0.9500 . ?
C39 C40 1.390(10) . ?
C39 C44 1.402(11) . ?
C40 C41 1.379(11) . ?
C40 H40A 0.9500 . ?
C41 C42 1.390(12) . ?
C41 H41A 0.9500 . ?
C42 C43 1.381(12) . ?
C42 H42A 0.9500 . ?
C43 C44 1.386(11) . ?
C43 H43A 0.9500 . ?
C44 H44A 0.9500 . ?
C45 C46 1.383(10) . ?
C45 C50 1.390(11) . ?
C46 C47 1.371(10) . ?
C46 H46A 0.9500 . ?
C47 C48 1.341(13) . ?
C47 H47A 0.9500 . ?
C48 C49 1.385(13) . ?
C48 H48A 0.9500 . ?
C49 C50 1.396(11) . ?
C49 H49A 0.9500 . ?
C50 H50A 0.9500 . ?
C51 H51A 0.9900 . ?
C51 H51B 0.9900 . ?
C52 C53 1.399(10) . ?
C52 C57 1.402(10) . ?
C53 C54 1.379(10) . ?
C53 H53A 0.9500 . ?
C54 C55 1.355(11) . ?
C54 H54A 0.9500 . ?
C55 C56 1.363(11) . ?
C55 H55A 0.9500 . ?
C56 C57 1.382(10) . ?
C56 H56A 0.9500 . ?
C57 H57A 0.9500 . ?
C58 C63 1.396(11) . ?
C58 C59 1.395(11) . ?
C59 C60 1.362(12) . ?
C59 H59A 0.9500 . ?
C60 C61 1.358(13) . ?
C60 H60A 0.9500 . ?
C61 C62 1.386(13) . ?
C61 H61A 0.9500 . ?
C62 C63 1.391(12) . ?
C62 H62A 0.9500 . ?
C63 H63A 0.9500 . ?
C200 Cl1 1.684(17) . ?
C200 Cl2 1.716(18) . ?
C200 H20A 0.9900 . ?
C200 H20B 0.9900 . ?

loop_
_geom_torsion_atom_site_label_1
_geom_torsion_atom_site_label_2
_geom_torsion_atom_site_label_3
_geom_torsion_atom_site_label_4
_geom_torsion
_geom_torsion_site_symmetry_1
_geom_torsion_site_symmetry_2
_geom_torsion_site_symmetry_3
_geom_torsion_site_symmetry_4
_geom_torsion_publ_flag
C2 Ru1 Ru2 C4 178.1(7) . . . . ?
C1 Ru1 Ru2 C4 -3.7(7) . . . . ?
C100 Ru1 Ru2 C4 91.8(7) . . . . ?
P1 Ru1 Ru2 C4 -93.0(6) . . . . ?
Ru4 Ru1 Ru2 C4 96.0(6) . . . . ?
Ru5 Ru1 Ru2 C4 150.2(6) . . . . ?
Ru6 Ru1 Ru2 C4 37.7(6) . . . . ?
C2 Ru1 Ru2 C3 -5.4(4) . . . . ?
C1 Ru1 Ru2 C3 172.8(4) . . . . ?
C100 Ru1 Ru2 C3 -91.7(4) . . . . ?
P1 Ru1 Ru2 C3 83.5(2) . . . . ?
Ru4 Ru1 Ru2 C3 -87.5(2) . . . . ?
Ru5 Ru1 Ru2 C3 -33.3(2) . . . . ?
Ru6 Ru1 Ru2 C3 -145.8(2) . . . . ?
C2 Ru1 Ru2 C100 86.3(4) . . . . ?
C1 Ru1 Ru2 C100 -95.4(5) . . . . ?
P1 Ru1 Ru2 C100 175.2(3) . . . . ?
Ru4 Ru1 Ru2 C100 4.2(3) . . . . ?
Ru5 Ru1 Ru2 C100 58.5(3) . . . . ?
Ru6 Ru1 Ru2 C100 -54.1(3) . . . . ?
C2 Ru1 Ru2 P2 -93.7(3) . . . . ?
C1 Ru1 Ru2 P2 84.6(4) . . . . ?
C100 Ru1 Ru2 P2 180.0(3) . . . . ?
P1 Ru1 Ru2 P2 -4.82(7) . . . . ?
Ru4 Ru1 Ru2 P2 -175.78(5) . . . . ?
Ru5 Ru1 Ru2 P2 -121.55(5) . . . . ?
Ru6 Ru1 Ru2 P2 125.91(5) . . . . ?
C2 Ru1 Ru2 Ru5 27.9(3) . . . . ?
C1 Ru1 Ru2 Ru5 -153.9(4) . . . . ?
C100 Ru1 Ru2 Ru5 -58.5(3) . . . . ?
P1 Ru1 Ru2 Ru5 116.73(5) . . . . ?
Ru4 Ru1 Ru2 Ru5 -54.23(2) . . . . ?
Ru6 Ru1 Ru2 Ru5 -112.54(3) . . . . ?
C2 Ru1 Ru2 Ru6 140.4(3) . . . . ?
C1 Ru1 Ru2 Ru6 -41.4(4) . . . . ?
C100 Ru1 Ru2 Ru6 54.1(3) . . . . ?
P1 Ru1 Ru2 Ru6 -130.73(5) . . . . ?
Ru4 Ru1 Ru2 Ru6 58.30(2) . . . . ?
Ru5 Ru1 Ru2 Ru6 112.54(3) . . . . ?
C2 Ru1 Ru2 Ru3 84.2(3) . . . . ?
C1 Ru1 Ru2 Ru3 -97.6(4) . . . . ?
C100 Ru1 Ru2 Ru3 -2.2(3) . . . . ?
P1 Ru1 Ru2 Ru3 173.04(5) . . . . ?
Ru4 Ru1 Ru2 Ru3 2.07(2) . . . . ?
Ru5 Ru1 Ru2 Ru3 56.31(2) . . . . ?
Ru6 Ru1 Ru2 Ru3 -56.23(2) . . . . ?
C4 Ru2 Ru3 C6 121.3(5) . . . . ?
C3 Ru2 Ru3 C6 22.7(4) . . . . ?
C100 Ru2 Ru3 C6 -82.2(5) . . . . ?
P2 Ru2 Ru3 C6 -42.7(10) . . . . ?
Ru5 Ru2 Ru3 C6 -23.2(4) . . . . ?
Ru6 Ru2 Ru3 C6 -135.6(4) . . . . ?
Ru1 Ru2 Ru3 C6 -80.0(4) . . . . ?
C4 Ru2 Ru3 C5 39.0(3) . . . . ?
C3 Ru2 Ru3 C5 -59.6(3) . . . . ?
C100 Ru2 Ru3 C5 -164.5(3) . . . . ?
P2 Ru2 Ru3 C5 -125.0(10) . . . . ?
Ru5 Ru2 Ru3 C5 -105.5(2) . . . . ?
Ru6 Ru2 Ru3 C5 142.1(2) . . . . ?
Ru1 Ru2 Ru3 C5 -162.3(2) . . . . ?
C4 Ru2 Ru3 C100 -156.5(4) . . . . ?
C3 Ru2 Ru3 C100 104.9(3) . . . . ?
P2 Ru2 Ru3 C100 39.5(10) . . . . ?
Ru5 Ru2 Ru3 C100 59.0(3) . . . . ?
Ru6 Ru2 Ru3 C100 -53.4(3) . . . . ?
Ru1 Ru2 Ru3 C100 2.2(3) . . . . ?
C4 Ru2 Ru3 P4 -48.4(2) . . . . ?
C3 Ru2 Ru3 P4 -147.0(2) . . . . ?
C100 Ru2 Ru3 P4 108.1(3) . . . . ?
P2 Ru2 Ru3 P4 147.6(9) . . . . ?
Ru5 Ru2 Ru3 P4 167.11(7) . . . . ?
Ru6 Ru2 Ru3 P4 54.74(7) . . . . ?
Ru1 Ru2 Ru3 P4 110.29(7) . . . . ?
C4 Ru2 Ru3 Ru4 -160.7(2) . . . . ?
C3 Ru2 Ru3 Ru4 100.7(2) . . . . ?
C100 Ru2 Ru3 Ru4 -4.2(3) . . . . ?
P2 Ru2 Ru3 Ru4 35.3(10) . . . . ?
Ru5 Ru2 Ru3 Ru4 54.77(2) . . . . ?
Ru6 Ru2 Ru3 Ru4 -57.60(2) . . . . ?
Ru1 Ru2 Ru3 Ru4 -2.05(2) . . . . ?
C4 Ru2 Ru3 Ru5 144.5(2) . . . . ?
C3 Ru2 Ru3 Ru5 45.9(2) . . . . ?
C100 Ru2 Ru3 Ru5 -59.0(3) . . . . ?
P2 Ru2 Ru3 Ru5 -19.5(9) . . . . ?
Ru6 Ru2 Ru3 Ru5 -112.37(2) . . . . ?
Ru1 Ru2 Ru3 Ru5 -56.82(2) . . . . ?
C4 Ru2 Ru3 Ru6 -103.1(2) . . . . ?
C3 Ru2 Ru3 Ru6 158.3(2) . . . . ?
C100 Ru2 Ru3 Ru6 53.4(3) . . . . ?
P2 Ru2 Ru3 Ru6 92.8(10) . . . . ?
Ru5 Ru2 Ru3 Ru6 112.37(2) . . . . ?
Ru1 Ru2 Ru3 Ru6 55.55(2) . . . . ?
C2 Ru1 Ru4 C9 122.4(11) . . . . ?
C1 Ru1 Ru4 C9 31.5(11) . . . . ?
C100 Ru1 Ru4 C9 -104.0(11) . . . . ?
P1 Ru1 Ru4 C9 166.0(11) . . . . ?
Ru5 Ru1 Ru4 C9 -159.0(11) . . . . ?
Ru6 Ru1 Ru4 C9 -52.4(11) . . . . ?
Ru2 Ru1 Ru4 C9 -108.0(11) . . . . ?
C2 Ru1 Ru4 C8 55.5(4) . . . . ?
C1 Ru1 Ru4 C8 -35.4(3) . . . . ?
C100 Ru1 Ru4 C8 -170.9(4) . . . . ?
P1 Ru1 Ru4 C8 99.2(4) . . . . ?
Ru5 Ru1 Ru4 C8 134.2(2) . . . . ?
Ru6 Ru1 Ru4 C8 -119.3(2) . . . . ?
Ru2 Ru1 Ru4 C8 -174.8(2) . . . . ?
C2 Ru1 Ru4 C7 -38.9(3) . . . . ?
C1 Ru1 Ru4 C7 -129.8(3) . . . . ?
C100 Ru1 Ru4 C7 94.7(3) . . . . ?
P1 Ru1 Ru4 C7 4.7(4) . . . . ?
Ru5 Ru1 Ru4 C7 39.7(2) . . . . ?
Ru6 Ru1 Ru4 C7 146.2(2) . . . . ?
Ru2 Ru1 Ru4 C7 90.7(2) . . . . ?
C2 Ru1 Ru4 C100 -133.6(4) . . . . ?
C1 Ru1 Ru4 C100 135.5(3) . . . . ?
P1 Ru1 Ru4 C100 -89.9(4) . . . . ?
Ru5 Ru1 Ru4 C100 -54.9(3) . . . . ?
Ru6 Ru1 Ru4 C100 51.6(3) . . . . ?
Ru2 Ru1 Ru4 C100 -3.9(3) . . . . ?
C2 Ru1 Ru4 Ru3 -131.8(3) . . . . ?
C1 Ru1 Ru4 Ru3 137.3(2) . . . . ?
C100 Ru1 Ru4 Ru3 1.8(3) . . . . ?
P1 Ru1 Ru4 Ru3 -88.1(4) . . . . ?
Ru5 Ru1 Ru4 Ru3 -53.15(2) . . . . ?
Ru6 Ru1 Ru4 Ru3 53.36(2) . . . . ?
Ru2 Ru1 Ru4 Ru3 -2.16(2) . . . . ?
C2 Ru1 Ru4 Ru5 -78.7(3) . . . . ?
C1 Ru1 Ru4 Ru5 -169.6(2) . . . . ?
C100 Ru1 Ru4 Ru5 54.9(3) . . . . ?
P1 Ru1 Ru4 Ru5 -35.0(4) . . . . ?
Ru6 Ru1 Ru4 Ru5 106.51(2) . . . . ?
Ru2 Ru1 Ru4 Ru5 50.99(2) . . . . ?
C2 Ru1 Ru4 Ru6 174.8(3) . . . . ?
C1 Ru1 Ru4 Ru6 83.9(2) . . . . ?
C100 Ru1 Ru4 Ru6 -51.6(3) . . . . ?
P1 Ru1 Ru4 Ru6 -141.5(4) . . . . ?
Ru5 Ru1 Ru4 Ru6 -106.51(2) . . . . ?
Ru2 Ru1 Ru4 Ru6 -55.52(2) . . . . ?
C6 Ru3 Ru4 C9 -46.8(3) . . . . ?
C5 Ru3 Ru4 C9 -125.5(7) . . . . ?
C100 Ru3 Ru4 C9 167.1(3) . . . . ?
P4 Ru3 Ru4 C9 39.4(2) . . . . ?
Ru5 Ru3 Ru4 C9 -136.8(2) . . . . ?
Ru6 Ru3 Ru4 C9 115.6(2) . . . . ?
Ru2 Ru3 Ru4 C9 171.1(2) . . . . ?
C6 Ru3 Ru4 C8 -147.4(18) . . . . ?
C5 Ru3 Ru4 C8 133.9(19) . . . . ?
C100 Ru3 Ru4 C8 66.5(18) . . . . ?
P4 Ru3 Ru4 C8 -61.3(18) . . . . ?
Ru5 Ru3 Ru4 C8 122.6(18) . . . . ?
Ru6 Ru3 Ru4 C8 15.0(18) . . . . ?
Ru2 Ru3 Ru4 C8 70.5(18) . . . . ?
C6 Ru3 Ru4 C7 50.1(3) . . . . ?
C5 Ru3 Ru4 C7 -28.6(7) . . . . ?
C100 Ru3 Ru4 C7 -96.0(3) . . . . ?
P4 Ru3 Ru4 C7 136.3(2) . . . . ?
Ru5 Ru3 Ru4 C7 -39.9(2) . . . . ?
Ru6 Ru3 Ru4 C7 -147.5(2) . . . . ?
Ru2 Ru3 Ru4 C7 -92.0(2) . . . . ?
C6 Ru3 Ru4 C100 146.1(4) . . . . ?
C5 Ru3 Ru4 C100 67.4(7) . . . . ?
P4 Ru3 Ru4 C100 -127.7(3) . . . . ?
Ru5 Ru3 Ru4 C100 56.1(3) . . . . ?
Ru6 Ru3 Ru4 C100 -51.5(3) . . . . ?
Ru2 Ru3 Ru4 C100 4.0(3) . . . . ?
C6 Ru3 Ru4 Ru1 144.3(2) . . . . ?
C5 Ru3 Ru4 Ru1 65.6(7) . . . . ?
C100 Ru3 Ru4 Ru1 -1.8(3) . . . . ?
P4 Ru3 Ru4 Ru1 -129.56(5) . . . . ?
Ru5 Ru3 Ru4 Ru1 54.27(2) . . . . ?
Ru6 Ru3 Ru4 Ru1 -53.36(2) . . . . ?
Ru2 Ru3 Ru4 Ru1 2.19(2) . . . . ?
C6 Ru3 Ru4 Ru5 90.0(2) . . . . ?
C5 Ru3 Ru4 Ru5 11.3(7) . . . . ?
C100 Ru3 Ru4 Ru5 -56.1(3) . . . . ?
P4 Ru3 Ru4 Ru5 176.17(6) . . . . ?
Ru6 Ru3 Ru4 Ru5 -107.62(2) . . . . ?
Ru2 Ru3 Ru4 Ru5 -52.08(2) . . . . ?
C6 Ru3 Ru4 Ru6 -162.3(2) . . . . ?
C5 Ru3 Ru4 Ru6 119.0(7) . . . . ?
C100 Ru3 Ru4 Ru6 51.5(3) . . . . ?
P4 Ru3 Ru4 Ru6 -76.21(5) . . . . ?
Ru5 Ru3 Ru4 Ru6 107.62(2) . . . . ?
Ru2 Ru3 Ru4 Ru6 55.55(2) . . . . ?
C4 Ru2 Ru5 C10 113.3(4) . . . . ?
C3 Ru2 Ru5 C10 56.0(4) . . . . ?
C100 Ru2 Ru5 C10 -134.5(4) . . . . ?
P2 Ru2 Ru5 C10 -8.8(3) . . . . ?
Ru6 Ru2 Ru5 C10 -134.5(3) . . . . ?
Ru3 Ru2 Ru5 C10 172.6(3) . . . . ?
Ru1 Ru2 Ru5 C10 -82.3(3) . . . . ?
C4 Ru2 Ru5 C11 9.2(4) . . . . ?
C3 Ru2 Ru5 C11 -48.1(4) . . . . ?
C100 Ru2 Ru5 C11 121.4(4) . . . . ?
P2 Ru2 Ru5 C11 -112.8(3) . . . . ?
Ru6 Ru2 Ru5 C11 121.4(3) . . . . ?
Ru3 Ru2 Ru5 C11 68.5(3) . . . . ?
Ru1 Ru2 Ru5 C11 173.7(3) . . . . ?
C4 Ru2 Ru5 C100 -112.2(4) . . . . ?
C3 Ru2 Ru5 C100 -169.5(4) . . . . ?
P2 Ru2 Ru5 C100 125.8(3) . . . . ?
Ru6 Ru2 Ru5 C100 0.0(3) . . . . ?
Ru3 Ru2 Ru5 C100 -52.9(3) . . . . ?
Ru1 Ru2 Ru5 C100 52.3(3) . . . . ?
C4 Ru2 Ru5 C7 -112.5(4) . . . . ?
C3 Ru2 Ru5 C7 -169.8(4) . . . . ?
C100 Ru2 Ru5 C7 -0.3(4) . . . . ?
P2 Ru2 Ru5 C7 125.5(3) . . . . ?
Ru6 Ru2 Ru5 C7 -0.3(3) . . . . ?
Ru3 Ru2 Ru5 C7 -53.2(3) . . . . ?
Ru1 Ru2 Ru5 C7 51.9(3) . . . . ?
C4 Ru2 Ru5 C3 57.3(4) . . . . ?
C100 Ru2 Ru5 C3 169.5(4) . . . . ?
P2 Ru2 Ru5 C3 -64.7(3) . . . . ?
Ru6 Ru2 Ru5 C3 169.5(3) . . . . ?
Ru3 Ru2 Ru5 C3 116.6(3) . . . . ?
Ru1 Ru2 Ru5 C3 -138.2(3) . . . . ?
C4 Ru2 Ru5 Ru3 -59.3(3) . . . . ?
C3 Ru2 Ru5 Ru3 -116.6(3) . . . . ?
C100 Ru2 Ru5 Ru3 52.9(3) . . . . ?
P2 Ru2 Ru5 Ru3 178.67(7) . . . . ?
Ru6 Ru2 Ru5 Ru3 52.92(2) . . . . ?
Ru1 Ru2 Ru5 Ru3 105.16(2) . . . . ?
C4 Ru2 Ru5 Ru4 -112.6(3) . . . . ?
C3 Ru2 Ru5 Ru4 -169.9(3) . . . . ?
C100 Ru2 Ru5 Ru4 -0.4(3) . . . . ?
P2 Ru2 Ru5 Ru4 125.36(6) . . . . ?
Ru6 Ru2 Ru5 Ru4 -0.39(2) . . . . ?
Ru3 Ru2 Ru5 Ru4 -53.31(2) . . . . ?
Ru1 Ru2 Ru5 Ru4 51.85(2) . . . . ?
C4 Ru2 Ru5 Ru1 -164.5(3) . . . . ?
C3 Ru2 Ru5 Ru1 138.2(3) . . . . ?
C100 Ru2 Ru5 Ru1 -52.3(3) . . . . ?
P2 Ru2 Ru5 Ru1 73.51(6) . . . . ?
Ru6 Ru2 Ru5 Ru1 -52.24(2) . . . . ?
Ru3 Ru2 Ru5 Ru1 -105.16(2) . . . . ?
C6 Ru3 Ru5 C10 104.9(18) . . . . ?
C5 Ru3 Ru5 C10 12.4(18) . . . . ?
C100 Ru3 Ru5 C10 -115.7(18) . . . . ?
P4 Ru3 Ru5 C10 171.1(18) . . . . ?
Ru4 Ru3 Ru5 C10 -171.8(18) . . . . ?
Ru6 Ru3 Ru5 C10 -114.1(18) . . . . ?
Ru2 Ru3 Ru5 C10 -60.9(18) . . . . ?
C6 Ru3 Ru5 C11 40.8(4) . . . . ?
C5 Ru3 Ru5 C11 -51.8(4) . . . . ?
C100 Ru3 Ru5 C11 -179.9(4) . . . . ?
P4 Ru3 Ru5 C11 107.0(4) . . . . ?
Ru4 Ru3 Ru5 C11 124.0(3) . . . . ?
Ru6 Ru3 Ru5 C11 -178.3(3) . . . . ?
Ru2 Ru3 Ru5 C11 -125.0(3) . . . . ?
C6 Ru3 Ru5 C100 -139.4(4) . . . . ?
C5 Ru3 Ru5 C100 128.1(4) . . . . ?
P4 Ru3 Ru5 C100 -73.1(4) . . . . ?
Ru4 Ru3 Ru5 C100 -56.1(3) . . . . ?
Ru6 Ru3 Ru5 C100 1.6(3) . . . . ?
Ru2 Ru3 Ru5 C100 54.9(3) . . . . ?
C6 Ru3 Ru5 C7 -48.1(3) . . . . ?
C5 Ru3 Ru5 C7 -140.7(3) . . . . ?
C100 Ru3 Ru5 C7 91.2(3) . . . . ?
P4 Ru3 Ru5 C7 18.1(3) . . . . ?
Ru4 Ru3 Ru5 C7 35.1(2) . . . . ?
Ru6 Ru3 Ru5 C7 92.8(2) . . . . ?
Ru2 Ru3 Ru5 C7 146.1(2) . . . . ?
C6 Ru3 Ru5 C3 127.7(3) . . . . ?
C5 Ru3 Ru5 C3 35.2(3) . . . . ?
C100 Ru3 Ru5 C3 -92.9(3) . . . . ?
P4 Ru3 Ru5 C3 -166.1(3) . . . . ?
Ru4 Ru3 Ru5 C3 -149.1(2) . . . . ?
Ru6 Ru3 Ru5 C3 -91.3(2) . . . . ?
Ru2 Ru3 Ru5 C3 -38.1(2) . . . . ?
C6 Ru3 Ru5 Ru2 165.8(3) . . . . ?
C5 Ru3 Ru5 Ru2 73.2(3) . . . . ?
C100 Ru3 Ru5 Ru2 -54.9(3) . . . . ?
P4 Ru3 Ru5 Ru2 -128.0(3) . . . . ?
Ru4 Ru3 Ru5 Ru2 -110.98(3) . . . . ?
Ru6 Ru3 Ru5 Ru2 -53.25(2) . . . . ?
C6 Ru3 Ru5 Ru4 -83.2(3) . . . . ?
C5 Ru3 Ru5 Ru4 -175.8(3) . . . . ?
C100 Ru3 Ru5 Ru4 56.1(3) . . . . ?
P4 Ru3 Ru5 Ru4 -17.0(3) . . . . ?
Ru6 Ru3 Ru5 Ru4 57.73(2) . . . . ?
Ru2 Ru3 Ru5 Ru4 110.98(3) . . . . ?
C6 Ru3 Ru5 Ru1 -134.7(3) . . . . ?
C5 Ru3 Ru5 Ru1 132.8(3) . . . . ?
C100 Ru3 Ru5 Ru1 4.7(3) . . . . ?
P4 Ru3 Ru5 Ru1 -68.5(3) . . . . ?
Ru4 Ru3 Ru5 Ru1 -51.45(2) . . . . ?
Ru6 Ru3 Ru5 Ru1 6.29(2) . . . . ?
Ru2 Ru3 Ru5 Ru1 59.54(2) . . . . ?
C9 Ru4 Ru5 C10 -119.2(4) . . . . ?
C8 Ru4 Ru5 C10 6.6(4) . . . . ?
C7 Ru4 Ru5 C10 -57.9(4) . . . . ?
C100 Ru4 Ru5 C10 122.6(4) . . . . ?
Ru1 Ru4 Ru5 C10 66.1(3) . . . . ?
Ru3 Ru4 Ru5 C10 178.6(3) . . . . ?
Ru6 Ru4 Ru5 C10 122.6(3) . . . . ?
C9 Ru4 Ru5 C11 -5.1(4) . . . . ?
C8 Ru4 Ru5 C11 120.7(4) . . . . ?
C7 Ru4 Ru5 C11 56.2(4) . . . . ?
C100 Ru4 Ru5 C11 -123.2(4) . . . . ?
Ru1 Ru4 Ru5 C11 -179.8(2) . . . . ?
Ru3 Ru4 Ru5 C11 -67.3(2) . . . . ?
Ru6 Ru4 Ru5 C11 -123.3(2) . . . . ?
C9 Ru4 Ru5 C100 118.2(4) . . . . ?
C8 Ru4 Ru5 C100 -116.0(4) . . . . ?
C7 Ru4 Ru5 C100 179.5(4) . . . . ?
Ru1 Ru4 Ru5 C100 -56.5(3) . . . . ?
Ru3 Ru4 Ru5 C100 55.9(3) . . . . ?
Ru6 Ru4 Ru5 C100 0.0(3) . . . . ?
C9 Ru4 Ru5 C7 -61.3(4) . . . . ?
C8 Ru4 Ru5 C7 64.5(4) . . . . ?
C100 Ru4 Ru5 C7 -179.5(4) . . . . ?
Ru1 Ru4 Ru5 C7 124.0(3) . . . . ?
Ru3 Ru4 Ru5 C7 -123.5(3) . . . . ?
Ru6 Ru4 Ru5 C7 -179.5(3) . . . . ?
C9 Ru4 Ru5 C3 108.8(4) . . . . ?
C8 Ru4 Ru5 C3 -125.4(4) . . . . ?
C7 Ru4 Ru5 C3 170.1(4) . . . . ?
C100 Ru4 Ru5 C3 -9.4(4) . . . . ?
Ru1 Ru4 Ru5 C3 -65.9(3) . . . . ?
Ru3 Ru4 Ru5 C3 46.5(3) . . . . ?
Ru6 Ru4 Ru5 C3 -9.4(3) . . . . ?
C9 Ru4 Ru5 Ru2 118.6(3) . . . . ?
C8 Ru4 Ru5 Ru2 -115.6(3) . . . . ?
C7 Ru4 Ru5 Ru2 179.9(3) . . . . ?
C100 Ru4 Ru5 Ru2 0.4(3) . . . . ?
Ru1 Ru4 Ru5 Ru2 -56.10(2) . . . . ?
Ru3 Ru4 Ru5 Ru2 56.35(2) . . . . ?
Ru6 Ru4 Ru5 Ru2 0.38(2) . . . . ?
C9 Ru4 Ru5 Ru3 62.2(3) . . . . ?
C8 Ru4 Ru5 Ru3 -172.0(3) . . . . ?
C7 Ru4 Ru5 Ru3 123.5(3) . . . . ?
C100 Ru4 Ru5 Ru3 -55.9(3) . . . . ?
Ru1 Ru4 Ru5 Ru3 -112.44(2) . . . . ?
Ru6 Ru4 Ru5 Ru3 -55.97(2) . . . . ?
C9 Ru4 Ru5 Ru1 174.7(3) . . . . ?
C8 Ru4 Ru5 Ru1 -59.5(3) . . . . ?
C7 Ru4 Ru5 Ru1 -124.0(3) . . . . ?
C100 Ru4 Ru5 Ru1 56.5(3) . . . . ?
Ru3 Ru4 Ru5 Ru1 112.44(2) . . . . ?
Ru6 Ru4 Ru5 Ru1 56.48(2) . . . . ?
C2 Ru1 Ru5 C10 -44.3(3) . . . . ?
C1 Ru1 Ru5 C10 -109.1(5) . . . . ?
C100 Ru1 Ru5 C10 168.5(4) . . . . ?
P1 Ru1 Ru5 C10 40.1(2) . . . . ?
Ru4 Ru1 Ru5 C10 -134.3(2) . . . . ?
Ru6 Ru1 Ru5 C10 166.9(2) . . . . ?
Ru2 Ru1 Ru5 C10 113.9(2) . . . . ?
C2 Ru1 Ru5 C11 92(2) . . . . ?
C1 Ru1 Ru5 C11 27(2) . . . . ?
C100 Ru1 Ru5 C11 -55(2) . . . . ?
P1 Ru1 Ru5 C11 177(2) . . . . ?
Ru4 Ru1 Ru5 C11 2(2) . . . . ?
Ru6 Ru1 Ru5 C11 -57(2) . . . . ?
Ru2 Ru1 Ru5 C11 -110(2) . . . . ?
C2 Ru1 Ru5 C100 147.1(4) . . . . ?
C1 Ru1 Ru5 C100 82.4(6) . . . . ?
P1 Ru1 Ru5 C100 -128.4(3) . . . . ?
Ru4 Ru1 Ru5 C100 57.2(3) . . . . ?
Ru6 Ru1 Ru5 C100 -1.6(3) . . . . ?
Ru2 Ru1 Ru5 C100 -54.6(3) . . . . ?
C2 Ru1 Ru5 C7 55.0(3) . . . . ?
C1 Ru1 Ru5 C7 -9.7(5) . . . . ?
C100 Ru1 Ru5 C7 -92.1(3) . . . . ?
P1 Ru1 Ru5 C7 139.51(18) . . . . ?
Ru4 Ru1 Ru5 C7 -34.92(18) . . . . ?
Ru6 Ru1 Ru5 C7 -93.72(18) . . . . ?
Ru2 Ru1 Ru5 C7 -146.70(18) . . . . ?
C2 Ru1 Ru5 C3 -130.7(3) . . . . ?
C1 Ru1 Ru5 C3 164.5(5) . . . . ?
C100 Ru1 Ru5 C3 82.1(3) . . . . ?
P1 Ru1 Ru5 C3 -46.24(19) . . . . ?
Ru4 Ru1 Ru5 C3 139.33(19) . . . . ?
Ru6 Ru1 Ru5 C3 80.53(19) . . . . ?
Ru2 Ru1 Ru5 C3 27.56(18) . . . . ?
C2 Ru1 Ru5 Ru2 -158.3(3) . . . . ?
C1 Ru1 Ru5 Ru2 137.0(5) . . . . ?
C100 Ru1 Ru5 Ru2 54.6(3) . . . . ?
P1 Ru1 Ru5 Ru2 -73.80(5) . . . . ?
Ru4 Ru1 Ru5 Ru2 111.78(2) . . . . ?
Ru6 Ru1 Ru5 Ru2 52.98(2) . . . . ?
C2 Ru1 Ru5 Ru3 142.4(3) . . . . ?
C1 Ru1 Ru5 Ru3 77.7(5) . . . . ?
C100 Ru1 Ru5 Ru3 -4.7(3) . . . . ?
P1 Ru1 Ru5 Ru3 -133.09(5) . . . . ?
Ru4 Ru1 Ru5 Ru3 52.48(2) . . . . ?
Ru6 Ru1 Ru5 Ru3 -6.32(2) . . . . ?
Ru2 Ru1 Ru5 Ru3 -59.30(2) . . . . ?
C2 Ru1 Ru5 Ru4 90.0(3) . . . . ?
C1 Ru1 Ru5 Ru4 25.2(5) . . . . ?
C100 Ru1 Ru5 Ru4 -57.2(3) . . . . ?
P1 Ru1 Ru5 Ru4 174.43(6) . . . . ?
Ru6 Ru1 Ru5 Ru4 -58.80(2) . . . . ?
Ru2 Ru1 Ru5 Ru4 -111.78(2) . . . . ?
C2 Ru1 Ru6 C13 -156.5(6) . . . . ?
C1 Ru1 Ru6 C13 114.6(4) . . . . ?
C100 Ru1 Ru6 C13 -91.9(4) . . . . ?
P1 Ru1 Ru6 C13 26.1(3) . . . . ?
Ru4 Ru1 Ru6 C13 -147.2(3) . . . . ?
Ru5 Ru1 Ru6 C13 -90.3(3) . . . . ?
Ru2 Ru1 Ru6 C13 -39.6(3) . . . . ?
C2 Ru1 Ru6 C12 116.1(5) . . . . ?
C1 Ru1 Ru6 C12 27.3(4) . . . . ?
C100 Ru1 Ru6 C12 -179.3(4) . . . . ?
P1 Ru1 Ru6 C12 -61.3(3) . . . . ?
Ru4 Ru1 Ru6 C12 125.5(2) . . . . ?
Ru5 Ru1 Ru6 C12 -177.6(2) . . . . ?
Ru2 Ru1 Ru6 C12 -127.0(2) . . . . ?
C2 Ru1 Ru6 C100 -64.6(5) . . . . ?
C1 Ru1 Ru6 C100 -153.4(4) . . . . ?
P1 Ru1 Ru6 C100 118.0(3) . . . . ?
Ru4 Ru1 Ru6 C100 -55.2(3) . . . . ?
Ru5 Ru1 Ru6 C100 1.7(3) . . . . ?
Ru2 Ru1 Ru6 C100 52.3(3) . . . . ?
C2 Ru1 Ru6 P3 31.8(5) . . . . ?
C1 Ru1 Ru6 P3 -57.1(3) . . . . ?
C100 Ru1 Ru6 P3 96.4(3) . . . . ?
P1 Ru1 Ru6 P3 -145.66(10) . . . . ?
Ru4 Ru1 Ru6 P3 41.11(8) . . . . ?
Ru5 Ru1 Ru6 P3 98.01(8) . . . . ?
Ru2 Ru1 Ru6 P3 148.62(8) . . . . ?
C2 Ru1 Ru6 Ru3 -60.1(5) . . . . ?
C1 Ru1 Ru6 Ru3 -148.9(2) . . . . ?
C100 Ru1 Ru6 Ru3 4.5(3) . . . . ?
P1 Ru1 Ru6 Ru3 122.49(7) . . . . ?
Ru4 Ru1 Ru6 Ru3 -50.74(2) . . . . ?
Ru5 Ru1 Ru6 Ru3 6.15(2) . . . . ?
Ru2 Ru1 Ru6 Ru3 56.77(2) . . . . ?
C2 Ru1 Ru6 Ru2 -116.9(5) . . . . ?
C1 Ru1 Ru6 Ru2 154.3(2) . . . . ?
C100 Ru1 Ru6 Ru2 -52.3(3) . . . . ?
P1 Ru1 Ru6 Ru2 65.72(7) . . . . ?
Ru4 Ru1 Ru6 Ru2 -107.51(3) . . . . ?
Ru5 Ru1 Ru6 Ru2 -50.61(2) . . . . ?
C2 Ru1 Ru6 Ru4 -9.4(5) . . . . ?
C1 Ru1 Ru6 Ru4 -98.2(2) . . . . ?
C100 Ru1 Ru6 Ru4 55.2(3) . . . . ?
P1 Ru1 Ru6 Ru4 173.23(7) . . . . ?
Ru5 Ru1 Ru6 Ru4 56.90(2) . . . . ?
Ru2 Ru1 Ru6 Ru4 107.51(3) . . . . ?
C6 Ru3 Ru6 C13 -152.9(4) . . . . ?
C5 Ru3 Ru6 C13 22.4(4) . . . . ?
C100 Ru3 Ru6 C13 123.8(4) . . . . ?
P4 Ru3 Ru6 C13 -70.0(2) . . . . ?
Ru4 Ru3 Ru6 C13 178.7(2) . . . . ?
Ru5 Ru3 Ru6 C13 122.2(2) . . . . ?
Ru2 Ru3 Ru6 C13 70.8(2) . . . . ?
C6 Ru3 Ru6 C12 34(3) . . . . ?
C5 Ru3 Ru6 C12 -150(3) . . . . ?
C100 Ru3 Ru6 C12 -49(3) . . . . ?
P4 Ru3 Ru6 C12 117(3) . . . . ?
Ru4 Ru3 Ru6 C12 6(3) . . . . ?
Ru5 Ru3 Ru6 C12 -51(3) . . . . ?
Ru2 Ru3 Ru6 C12 -102(3) . . . . ?
C6 Ru3 Ru6 C100 83.3(5) . . . . ?
C5 Ru3 Ru6 C100 -101.5(4) . . . . ?
P4 Ru3 Ru6 C100 166.1(3) . . . . ?
Ru4 Ru3 Ru6 C100 54.8(3) . . . . ?
Ru5 Ru3 Ru6 C100 -1.7(3) . . . . ?
Ru2 Ru3 Ru6 C100 -53.1(3) . . . . ?
C6 Ru3 Ru6 P3 -56.5(4) . . . . ?
C5 Ru3 Ru6 P3 118.8(3) . . . . ?
C100 Ru3 Ru6 P3 -139.8(3) . . . . ?
P4 Ru3 Ru6 P3 26.37(7) . . . . ?
Ru4 Ru3 Ru6 P3 -84.93(5) . . . . ?
Ru5 Ru3 Ru6 P3 -141.43(5) . . . . ?
Ru2 Ru3 Ru6 P3 167.19(5) . . . . ?
C6 Ru3 Ru6 Ru1 78.7(4) . . . . ?
C5 Ru3 Ru6 Ru1 -106.0(3) . . . . ?
C100 Ru3 Ru6 Ru1 -4.6(3) . . . . ?
P4 Ru3 Ru6 Ru1 161.55(5) . . . . ?
Ru4 Ru3 Ru6 Ru1 50.25(2) . . . . ?
Ru5 Ru3 Ru6 Ru1 -6.25(2) . . . . ?
Ru2 Ru3 Ru6 Ru1 -57.63(2) . . . . ?
C6 Ru3 Ru6 Ru2 136.3(4) . . . . ?
C5 Ru3 Ru6 Ru2 -48.4(3) . . . . ?
C100 Ru3 Ru6 Ru2 53.1(3) . . . . ?
P4 Ru3 Ru6 Ru2 -140.82(5) . . . . ?
Ru4 Ru3 Ru6 Ru2 107.88(2) . . . . ?
Ru5 Ru3 Ru6 Ru2 51.38(2) . . . . ?
C6 Ru3 Ru6 Ru4 28.5(4) . . . . ?
C5 Ru3 Ru6 Ru4 -156.3(3) . . . . ?
C100 Ru3 Ru6 Ru4 -54.8(3) . . . . ?
P4 Ru3 Ru6 Ru4 111.30(5) . . . . ?
Ru5 Ru3 Ru6 Ru4 -56.50(2) . . . . ?
Ru2 Ru3 Ru6 Ru4 -107.88(2) . . . . ?
C4 Ru2 Ru6 C13 -17.7(4) . . . . ?
C3 Ru2 Ru6 C13 -143.6(5) . . . . ?
C100 Ru2 Ru6 C13 -157.8(4) . . . . ?
P2 Ru2 Ru6 C13 79.0(3) . . . . ?
Ru5 Ru2 Ru6 C13 -157.9(3) . . . . ?
Ru3 Ru2 Ru6 C13 -105.1(3) . . . . ?
Ru1 Ru2 Ru6 C13 149.0(3) . . . . ?
C4 Ru2 Ru6 C12 -98.8(4) . . . . ?
C3 Ru2 Ru6 C12 135.3(4) . . . . ?
C100 Ru2 Ru6 C12 121.1(4) . . . . ?
P2 Ru2 Ru6 C12 -2.0(3) . . . . ?
Ru5 Ru2 Ru6 C12 121.1(3) . . . . ?
Ru3 Ru2 Ru6 C12 173.9(3) . . . . ?
Ru1 Ru2 Ru6 C12 68.0(3) . . . . ?
C4 Ru2 Ru6 C100 140.1(4) . . . . ?
C3 Ru2 Ru6 C100 14.2(5) . . . . ?
P2 Ru2 Ru6 C100 -123.2(3) . . . . ?
Ru5 Ru2 Ru6 C100 0.0(3) . . . . ?
Ru3 Ru2 Ru6 C100 52.7(3) . . . . ?
Ru1 Ru2 Ru6 C100 -53.1(3) . . . . ?
C4 Ru2 Ru6 P3 60.9(3) . . . . ?
C3 Ru2 Ru6 P3 -65.0(4) . . . . ?
C100 Ru2 Ru6 P3 -79.2(3) . . . . ?
P2 Ru2 Ru6 P3 157.61(11) . . . . ?
Ru5 Ru2 Ru6 P3 -79.24(10) . . . . ?
Ru3 Ru2 Ru6 P3 -26.50(10) . . . . ?
Ru1 Ru2 Ru6 P3 -132.34(11) . . . . ?
C4 Ru2 Ru6 Ru1 -166.8(2) . . . . ?
C3 Ru2 Ru6 Ru1 67.3(4) . . . . ?
C100 Ru2 Ru6 Ru1 53.1(3) . . . . ?
P2 Ru2 Ru6 Ru1 -70.05(6) . . . . ?
Ru5 Ru2 Ru6 Ru1 53.10(2) . . . . ?
Ru3 Ru2 Ru6 Ru1 105.84(2) . . . . ?
C4 Ru2 Ru6 Ru3 87.4(2) . . . . ?
C3 Ru2 Ru6 Ru3 -38.5(4) . . . . ?
C100 Ru2 Ru6 Ru3 -52.7(3) . . . . ?
P2 Ru2 Ru6 Ru3 -175.89(6) . . . . ?
Ru5 Ru2 Ru6 Ru3 -52.74(2) . . . . ?
Ru1 Ru2 Ru6 Ru3 -105.84(2) . . . . ?
C4 Ru2 Ru6 Ru4 140.5(2) . . . . ?
C3 Ru2 Ru6 Ru4 14.6(4) . . . . ?
C100 Ru2 Ru6 Ru4 0.4(3) . . . . ?
P2 Ru2 Ru6 Ru4 -122.78(6) . . . . ?
Ru5 Ru2 Ru6 Ru4 0.37(2) . . . . ?
Ru3 Ru2 Ru6 Ru4 53.11(2) . . . . ?
Ru1 Ru2 Ru6 Ru4 -52.73(2) . . . . ?
C9 Ru4 Ru6 C13 -80.0(6) . . . . ?
C8 Ru4 Ru6 C13 179.2(6) . . . . ?
C7 Ru4 Ru6 C13 52.0(6) . . . . ?
C100 Ru4 Ru6 C13 52.5(6) . . . . ?
Ru1 Ru4 Ru6 C13 109.9(5) . . . . ?
Ru3 Ru4 Ru6 C13 -2.9(5) . . . . ?
Ru5 Ru4 Ru6 C13 52.6(5) . . . . ?
C9 Ru4 Ru6 C12 103.6(4) . . . . ?
C8 Ru4 Ru6 C12 2.8(4) . . . . ?
C7 Ru4 Ru6 C12 -124.4(4) . . . . ?
C100 Ru4 Ru6 C12 -123.9(4) . . . . ?
Ru1 Ru4 Ru6 C12 -66.6(3) . . . . ?
Ru3 Ru4 Ru6 C12 -179.4(3) . . . . ?
Ru5 Ru4 Ru6 C12 -123.8(3) . . . . ?
C9 Ru4 Ru6 C100 -132.5(4) . . . . ?
C8 Ru4 Ru6 C100 126.7(4) . . . . ?
C7 Ru4 Ru6 C100 -0.5(4) . . . . ?
Ru1 Ru4 Ru6 C100 57.3(3) . . . . ?
Ru3 Ru4 Ru6 C100 -55.5(3) . . . . ?
Ru5 Ru4 Ru6 C100 0.0(3) . . . . ?
C9 Ru4 Ru6 P3 17.8(3) . . . . ?
C8 Ru4 Ru6 P3 -83.0(3) . . . . ?
C7 Ru4 Ru6 P3 149.8(3) . . . . ?
C100 Ru4 Ru6 P3 150.3(3) . . . . ?
Ru1 Ru4 Ru6 P3 -152.36(6) . . . . ?
Ru3 Ru4 Ru6 P3 94.84(5) . . . . ?
Ru5 Ru4 Ru6 P3 150.37(5) . . . . ?
C9 Ru4 Ru6 Ru1 170.2(3) . . . . ?
C8 Ru4 Ru6 Ru1 69.4(3) . . . . ?
C7 Ru4 Ru6 Ru1 -57.8(3) . . . . ?
C100 Ru4 Ru6 Ru1 -57.3(3) . . . . ?
Ru3 Ru4 Ru6 Ru1 -112.80(3) . . . . ?
Ru5 Ru4 Ru6 Ru1 -57.27(2) . . . . ?
C9 Ru4 Ru6 Ru3 -77.1(3) . . . . ?
C8 Ru4 Ru6 Ru3 -177.8(3) . . . . ?
C7 Ru4 Ru6 Ru3 55.0(3) . . . . ?
C100 Ru4 Ru6 Ru3 55.5(3) . . . . ?
Ru1 Ru4 Ru6 Ru3 112.80(3) . . . . ?
Ru5 Ru4 Ru6 Ru3 55.53(2) . . . . ?
C9 Ru4 Ru6 Ru2 -132.9(3) . . . . ?
C8 Ru4 Ru6 Ru2 126.3(3) . . . . ?
C7 Ru4 Ru6 Ru2 -0.9(3) . . . . ?
C100 Ru4 Ru6 Ru2 -0.4(3) . . . . ?
Ru1 Ru4 Ru6 Ru2 56.91(2) . . . . ?
Ru3 Ru4 Ru6 Ru2 -55.89(2) . . . . ?
Ru5 Ru4 Ru6 Ru2 -0.36(2) . . . . ?
C2 Ru1 P1 C14 -129.8(4) . . . . ?
C1 Ru1 P1 C14 -38.3(3) . . . . ?
C100 Ru1 P1 C14 105.2(4) . . . . ?
Ru4 Ru1 P1 C14 -173.2(4) . . . . ?
Ru5 Ru1 P1 C14 154.2(3) . . . . ?
Ru6 Ru1 P1 C14 48.7(3) . . . . ?
Ru2 Ru1 P1 C14 100.7(3) . . . . ?
C2 Ru1 P1 C26 106.3(4) . . . . ?
C1 Ru1 P1 C26 -162.2(3) . . . . ?
C100 Ru1 P1 C26 -18.7(4) . . . . ?
Ru4 Ru1 P1 C26 62.9(5) . . . . ?
Ru5 Ru1 P1 C26 30.3(3) . . . . ?
Ru6 Ru1 P1 C26 -75.1(3) . . . . ?
Ru2 Ru1 P1 C26 -23.1(3) . . . . ?
C2 Ru1 P1 C20 -12.1(4) . . . . ?
C1 Ru1 P1 C20 79.5(4) . . . . ?
C100 Ru1 P1 C20 -137.1(4) . . . . ?
Ru4 Ru1 P1 C20 -55.4(5) . . . . ?
Ru5 Ru1 P1 C20 -88.0(3) . . . . ?
Ru6 Ru1 P1 C20 166.5(3) . . . . ?
Ru2 Ru1 P1 C20 -141.5(3) . . . . ?
C4 Ru2 P2 C27 67.6(4) . . . . ?
C3 Ru2 P2 C27 166.1(3) . . . . ?
C100 Ru2 P2 C27 -91.1(4) . . . . ?
Ru5 Ru2 P2 C27 -147.2(3) . . . . ?
Ru6 Ru2 P2 C27 -37.6(3) . . . . ?
Ru3 Ru2 P2 C27 -128.4(9) . . . . ?
Ru1 Ru2 P2 C27 -91.1(3) . . . . ?
C4 Ru2 P2 C26 -169.2(4) . . . . ?
C3 Ru2 P2 C26 -70.6(3) . . . . ?
C100 Ru2 P2 C26 32.2(4) . . . . ?
Ru5 Ru2 P2 C26 -24.0(3) . . . . ?
Ru6 Ru2 P2 C26 85.7(3) . . . . ?
Ru3 Ru2 P2 C26 -5.1(11) . . . . ?
Ru1 Ru2 P2 C26 32.1(3) . . . . ?
C4 Ru2 P2 C33 -52.1(4) . . . . ?
C3 Ru2 P2 C33 46.4(3) . . . . ?
C100 Ru2 P2 C33 149.2(4) . . . . ?
Ru5 Ru2 P2 C33 93.1(3) . . . . ?
Ru6 Ru2 P2 C33 -157.3(3) . . . . ?
Ru3 Ru2 P2 C33 111.9(10) . . . . ?
Ru1 Ru2 P2 C33 149.2(3) . . . . ?
C13 Ru6 P3 C39 -150.9(4) . . . . ?
C12 Ru6 P3 C39 -61.8(4) . . . . ?
C100 Ru6 P3 C39 80.1(4) . . . . ?
Ru1 Ru6 P3 C39 22.6(3) . . . . ?
Ru3 Ru6 P3 C39 112.8(3) . . . . ?
Ru2 Ru6 P3 C39 135.6(3) . . . . ?
Ru4 Ru6 P3 C39 55.9(3) . . . . ?
C13 Ru6 P3 C45 -33.7(4) . . . . ?
C12 Ru6 P3 C45 55.4(4) . . . . ?
C100 Ru6 P3 C45 -162.7(4) . . . . ?
Ru1 Ru6 P3 C45 139.8(3) . . . . ?
Ru3 Ru6 P3 C45 -130.1(3) . . . . ?
Ru2 Ru6 P3 C45 -107.2(3) . . . . ?
Ru4 Ru6 P3 C45 173.1(3) . . . . ?
C13 Ru6 P3 C51 85.4(4) . . . . ?
C12 Ru6 P3 C51 174.5(3) . . . . ?
C100 Ru6 P3 C51 -43.6(3) . . . . ?
Ru1 Ru6 P3 C51 -101.1(2) . . . . ?
Ru3 Ru6 P3 C51 -10.9(2) . . . . ?
Ru2 Ru6 P3 C51 11.9(3) . . . . ?
Ru4 Ru6 P3 C51 -67.8(2) . . . . ?
C6 Ru3 P4 C52 -135.1(4) . . . . ?
C5 Ru3 P4 C52 -42.2(4) . . . . ?
C100 Ru3 P4 C52 96.1(4) . . . . ?
Ru4 Ru3 P4 C52 143.4(3) . . . . ?
Ru5 Ru3 P4 C52 159.0(3) . . . . ?
Ru6 Ru3 P4 C52 83.7(3) . . . . ?
Ru2 Ru3 P4 C52 38.6(3) . . . . ?
C6 Ru3 P4 C58 -17.9(4) . . . . ?
C5 Ru3 P4 C58 75.0(4) . . . . ?
C100 Ru3 P4 C58 -146.8(4) . . . . ?
Ru4 Ru3 P4 C58 -99.4(3) . . . . ?
Ru5 Ru3 P4 C58 -83.9(4) . . . . ?
Ru6 Ru3 P4 C58 -159.1(3) . . . . ?
Ru2 Ru3 P4 C58 155.7(3) . . . . ?
C6 Ru3 P4 C51 99.0(4) . . . . ?
C5 Ru3 P4 C51 -168.1(4) . . . . ?
C100 Ru3 P4 C51 -29.9(4) . . . . ?
Ru4 Ru3 P4 C51 17.5(3) . . . . ?
Ru5 Ru3 P4 C51 33.0(4) . . . . ?
Ru6 Ru3 P4 C51 -42.2(2) . . . . ?
Ru2 Ru3 P4 C51 -87.4(3) . . . . ?
C2 Ru1 C1 O1 -7(7) . . . . ?
C100 Ru1 C1 O1 116(7) . . . . ?
P1 Ru1 C1 O1 -97(7) . . . . ?
Ru4 Ru1 C1 O1 76(7) . . . . ?
Ru5 Ru1 C1 O1 55(7) . . . . ?
Ru6 Ru1 C1 O1 139(7) . . . . ?
Ru2 Ru1 C1 O1 174(7) . . . . ?
C1 Ru1 C2 O2 26(14) . . . . ?
C100 Ru1 C2 O2 -106(14) . . . . ?
P1 Ru1 C2 O2 116(14) . . . . ?
Ru4 Ru1 C2 O2 -70(14) . . . . ?
Ru5 Ru1 C2 O2 -132(14) . . . . ?
Ru6 Ru1 C2 O2 -62(14) . . . . ?
Ru2 Ru1 C2 O2 -155(14) . . . . ?
C4 Ru2 C3 O3 33.6(13) . . . . ?
C100 Ru2 C3 O3 170.8(12) . . . . ?
P2 Ru2 C3 O3 -54.9(13) . . . . ?
Ru5 Ru2 C3 O3 178.6(14) . . . . ?
Ru6 Ru2 C3 O3 160.8(10) . . . . ?
Ru3 Ru2 C3 O3 128.3(13) . . . . ?
Ru1 Ru2 C3 O3 -145.2(12) . . . . ?
C4 Ru2 C3 Ru5 -145.1(3) . . . . ?
C100 Ru2 C3 Ru5 -7.9(3) . . . . ?
P2 Ru2 C3 Ru5 126.48(18) . . . . ?
Ru6 Ru2 C3 Ru5 -17.8(5) . . . . ?
Ru3 Ru2 C3 Ru5 -50.30(17) . . . . ?
Ru1 Ru2 C3 Ru5 36.2(2) . . . . ?
C10 Ru5 C3 O3 50.8(8) . . . . ?
C11 Ru5 C3 O3 -40.0(8) . . . . ?
C100 Ru5 C3 O3 -171.4(8) . . . . ?
C7 Ru5 C3 O3 -90(2) . . . . ?
Ru2 Ru5 C3 O3 -179.1(9) . . . . ?
Ru3 Ru5 C3 O3 -126.2(8) . . . . ?
Ru4 Ru5 C3 O3 -164.8(6) . . . . ?
Ru1 Ru5 C3 O3 144.0(7) . . . . ?
C10 Ru5 C3 Ru2 -130.1(3) . . . . ?
C11 Ru5 C3 Ru2 139.1(3) . . . . ?
C100 Ru5 C3 Ru2 7.6(3) . . . . ?
C7 Ru5 C3 Ru2 89(2) . . . . ?
Ru3 Ru5 C3 Ru2 52.92(19) . . . . ?
Ru4 Ru5 C3 Ru2 14.3(4) . . . . ?
Ru1 Ru5 C3 Ru2 -36.9(2) . . . . ?
C3 Ru2 C4 O4 122(15) . . . . ?
C100 Ru2 C4 O4 8(15) . . . . ?
P2 Ru2 C4 O4 -150(15) . . . . ?
Ru5 Ru2 C4 O4 78(15) . . . . ?
Ru6 Ru2 C4 O4 -29(15) . . . . ?
Ru3 Ru2 C4 O4 30(15) . . . . ?
Ru1 Ru2 C4 O4 -62(15) . . . . ?
C6 Ru3 C5 O5 -12(6) . . . . ?
C100 Ru3 C5 O5 117(6) . . . . ?
P4 Ru3 C5 O5 -100(6) . . . . ?
Ru4 Ru3 C5 O5 65(6) . . . . ?
Ru5 Ru3 C5 O5 75(6) . . . . ?
Ru6 Ru3 C5 O5 171(6) . . . . ?
Ru2 Ru3 C5 O5 130(6) . . . . ?
C5 Ru3 C6 O6 66(39) . . . . ?
C100 Ru3 C6 O6 -65(39) . . . . ?
P4 Ru3 C6 O6 160(100) . . . . ?
Ru4 Ru3 C6 O6 -93(39) . . . . ?
Ru5 Ru3 C6 O6 -31(39) . . . . ?
Ru6 Ru3 C6 O6 -118(39) . . . . ?
Ru2 Ru3 C6 O6 -12(39) . . . . ?
C9 Ru4 C7 O7 -39.3(10) . . . . ?
C8 Ru4 C7 O7 52.4(10) . . . . ?
C100 Ru4 C7 O7 -175.8(10) . . . . ?
Ru1 Ru4 C7 O7 137.0(10) . . . . ?
Ru3 Ru4 C7 O7 -130.0(10) . . . . ?
Ru5 Ru4 C7 O7 -176.2(12) . . . . ?
Ru6 Ru4 C7 O7 -175.5(8) . . . . ?
C9 Ru4 C7 Ru5 136.9(3) . . . . ?
C8 Ru4 C7 Ru5 -131.4(3) . . . . ?
C100 Ru4 C7 Ru5 0.4(3) . . . . ?
Ru1 Ru4 C7 Ru5 -46.80(19) . . . . ?
Ru3 Ru4 C7 Ru5 46.18(18) . . . . ?
Ru6 Ru4 C7 Ru5 0.7(4) . . . . ?
C10 Ru5 C7 O7 -45.2(8) . . . . ?
C11 Ru5 C7 O7 45.1(8) . . . . ?
C100 Ru5 C7 O7 176.5(8) . . . . ?
C3 Ru5 C7 O7 95(2) . . . . ?
Ru2 Ru5 C7 O7 176.7(6) . . . . ?
Ru3 Ru5 C7 O7 131.2(8) . . . . ?
Ru4 Ru5 C7 O7 176.9(9) . . . . ?
Ru1 Ru5 C7 O7 -138.5(8) . . . . ?
C10 Ru5 C7 Ru4 137.9(3) . . . . ?
C11 Ru5 C7 Ru4 -131.8(3) . . . . ?
C100 Ru5 C7 Ru4 -0.4(3) . . . . ?
C3 Ru5 C7 Ru4 -82(2) . . . . ?
Ru2 Ru5 C7 Ru4 -0.1(4) . . . . ?
Ru3 Ru5 C7 Ru4 -45.72(19) . . . . ?
Ru1 Ru5 C7 Ru4 44.64(19) . . . . ?
C9 Ru4 C8 O8 28(40) . . . . ?
C7 Ru4 C8 O8 -69(40) . . . . ?
C100 Ru4 C8 O8 -171(100) . . . . ?
Ru1 Ru4 C8 O8 -162(100) . . . . ?
Ru3 Ru4 C8 O8 129(39) . . . . ?
Ru5 Ru4 C8 O8 -113(40) . . . . ?
Ru6 Ru4 C8 O8 143(40) . . . . ?
C8 Ru4 C9 O9 -34(40) . . . . ?
C7 Ru4 C9 O9 61(40) . . . . ?
C100 Ru4 C9 O9 166(100) . . . . ?
Ru1 Ru4 C9 O9 -100(40) . . . . ?
Ru3 Ru4 C9 O9 153(100) . . . . ?
Ru5 Ru4 C9 O9 104(40) . . . . ?
Ru6 Ru4 C9 O9 -149(100) . . . . ?
C11 Ru5 C10 O10 109(11) . . . . ?
C100 Ru5 C10 O10 -63(11) . . . . ?
C7 Ru5 C10 O10 -163(11) . . . . ?
C3 Ru5 C10 O10 22(11) . . . . ?
Ru2 Ru5 C10 O10 -13(11) . . . . ?
Ru3 Ru5 C10 O10 45(12) . . . . ?
Ru4 Ru5 C10 O10 -126(11) . . . . ?
Ru1 Ru5 C10 O10 -75(11) . . . . ?
C10 Ru5 C11 O11 -51(31) . . . . ?
C100 Ru5 C11 O11 122(31) . . . . ?
C7 Ru5 C11 O11 -150(31) . . . . ?
C3 Ru5 C11 O11 35(31) . . . . ?
Ru2 Ru5 C11 O11 66(31) . . . . ?
Ru3 Ru5 C11 O11 122(31) . . . . ?
Ru4 Ru5 C11 O11 175(100) . . . . ?
Ru1 Ru5 C11 O11 173(100) . . . . ?
C13 Ru6 C12 O12 25(8) . . . . ?
C100 Ru6 C12 O12 153(8) . . . . ?
P3 Ru6 C12 O12 -71(8) . . . . ?
Ru1 Ru6 C12 O12 153(8) . . . . ?
Ru3 Ru6 C12 O12 -162(6) . . . . ?
Ru2 Ru6 C12 O12 99(8) . . . . ?
Ru4 Ru6 C12 O12 -157(8) . . . . ?
C12 Ru6 C13 O13 -29(5) . . . . ?
C100 Ru6 C13 O13 -168(5) . . . . ?
P3 Ru6 C13 O13 58(5) . . . . ?
Ru1 Ru6 C13 O13 -116(5) . . . . ?
Ru3 Ru6 C13 O13 151(5) . . . . ?
Ru2 Ru6 C13 O13 -151(5) . . . . ?
Ru4 Ru6 C13 O13 154(4) . . . . ?
C26 P1 C14 C15 105.1(6) . . . . ?
C20 P1 C14 C15 -144.0(6) . . . . ?
Ru1 P1 C14 C15 -23.3(7) . . . . ?
C26 P1 C14 C19 -70.5(7) . . . . ?
C20 P1 C14 C19 40.4(7) . . . . ?
Ru1 P1 C14 C19 161.1(5) . . . . ?
C19 C14 C15 C16 -0.7(12) . . . . ?
P1 C14 C15 C16 -176.4(7) . . . . ?
C14 C15 C16 C17 1.6(14) . . . . ?
C15 C16 C17 C18 -2.6(14) . . . . ?
C16 C17 C18 C19 2.8(14) . . . . ?
C15 C14 C19 C18 0.9(12) . . . . ?
P1 C14 C19 C18 176.6(6) . . . . ?
C17 C18 C19 C14 -2.0(13) . . . . ?
C14 P1 C20 C25 -137.2(7) . . . . ?
C26 P1 C20 C25 -27.8(8) . . . . ?
Ru1 P1 C20 C25 95.1(7) . . . . ?
C14 P1 C20 C21 53.7(7) . . . . ?
C26 P1 C20 C21 163.0(6) . . . . ?
Ru1 P1 C20 C21 -74.0(6) . . . . ?
C25 C20 C21 C22 -2.3(12) . . . . ?
P1 C20 C21 C22 167.4(7) . . . . ?
C20 C21 C22 C23 -0.1(13) . . . . ?
C21 C22 C23 C24 2.6(14) . . . . ?
C22 C23 C24 C25 -2.9(14) . . . . ?
C23 C24 C25 C20 0.5(14) . . . . ?
C21 C20 C25 C24 2.1(12) . . . . ?
P1 C20 C25 C24 -166.7(7) . . . . ?
C27 P2 C26 P1 75.9(5) . . . . ?
C33 P2 C26 P1 177.7(4) . . . . ?
Ru2 P2 C26 P1 -56.1(4) . . . . ?
C14 P1 C26 P2 -79.8(4) . . . . ?
C20 P1 C26 P2 171.7(4) . . . . ?
Ru1 P1 C26 P2 52.0(4) . . . . ?
C26 P2 C27 C28 44.4(7) . . . . ?
C33 P2 C27 C28 -60.6(7) . . . . ?
Ru2 P2 C27 C28 170.4(5) . . . . ?
C26 P2 C27 C32 -144.2(7) . . . . ?
C33 P2 C27 C32 110.8(7) . . . . ?
Ru2 P2 C27 C32 -18.2(7) . . . . ?
C32 C27 C28 C29 3.8(12) . . . . ?
P2 C27 C28 C29 175.2(6) . . . . ?
C27 C28 C29 C30 -2.9(13) . . . . ?
C28 C29 C30 C31 1.2(14) . . . . ?
C29 C30 C31 C32 -0.6(14) . . . . ?
C28 C27 C32 C31 -3.2(13) . . . . ?
P2 C27 C32 C31 -174.7(7) . . . . ?
C30 C31 C32 C27 1.6(14) . . . . ?
C27 P2 C33 C38 123.8(7) . . . . ?
C26 P2 C33 C38 16.5(8) . . . . ?
Ru2 P2 C33 C38 -105.0(7) . . . . ?
C27 P2 C33 C34 -55.7(7) . . . . ?
C26 P2 C33 C34 -163.0(6) . . . . ?
Ru2 P2 C33 C34 75.5(7) . . . . ?
C38 C33 C34 C35 -3.5(12) . . . . ?
P2 C33 C34 C35 176.0(6) . . . . ?
C33 C34 C35 C36 1.1(13) . . . . ?
C34 C35 C36 C37 0.8(13) . . . . ?
C35 C36 C37 C38 -0.2(13) . . . . ?
C34 C33 C38 C37 4.0(12) . . . . ?
P2 C33 C38 C37 -175.5(6) . . . . ?
C36 C37 C38 C33 -2.2(13) . . . . ?
C45 P3 C39 C40 -102.7(7) . . . . ?
C51 P3 C39 C40 149.6(6) . . . . ?
Ru6 P3 C39 C40 20.2(7) . . . . ?
C45 P3 C39 C44 75.9(7) . . . . ?
C51 P3 C39 C44 -31.7(7) . . . . ?
Ru6 P3 C39 C44 -161.2(5) . . . . ?
C44 C39 C40 C41 -1.0(12) . . . . ?
P3 C39 C40 C41 177.7(6) . . . . ?
C39 C40 C41 C42 3.2(12) . . . . ?
C40 C41 C42 C43 -3.4(12) . . . . ?
C41 C42 C43 C44 1.4(13) . . . . ?
C42 C43 C44 C39 0.8(13) . . . . ?
C40 C39 C44 C43 -1.0(12) . . . . ?
P3 C39 C44 C43 -179.7(6) . . . . ?
C39 P3 C45 C46 -159.1(6) . . . . ?
C51 P3 C45 C46 -52.2(7) . . . . ?
Ru6 P3 C45 C46 73.4(7) . . . . ?
C39 P3 C45 C50 27.6(8) . . . . ?
C51 P3 C45 C50 134.5(7) . . . . ?
Ru6 P3 C45 C50 -99.9(7) . . . . ?
C50 C45 C46 C47 -1.7(12) . . . . ?
P3 C45 C46 C47 -175.2(6) . . . . ?
C45 C46 C47 C48 -0.2(13) . . . . ?
C46 C47 C48 C49 2.6(16) . . . . ?
C47 C48 C49 C50 -3.0(18) . . . . ?
C46 C45 C50 C49 1.3(14) . . . . ?
P3 C45 C50 C49 174.8(8) . . . . ?
C48 C49 C50 C45 1.0(17) . . . . ?
C52 P4 C51 P3 -89.4(4) . . . . ?
C58 P4 C51 P3 167.1(3) . . . . ?
Ru3 P4 C51 P3 44.6(4) . . . . ?
C39 P3 C51 P4 -147.6(4) . . . . ?
C45 P3 C51 P4 107.3(4) . . . . ?
Ru6 P3 C51 P4 -16.0(4) . . . . ?
C58 P4 C52 C53 52.9(7) . . . . ?
C51 P4 C52 C53 -53.1(7) . . . . ?
Ru3 P4 C52 C53 176.7(5) . . . . ?
C58 P4 C52 C57 -128.2(7) . . . . ?
C51 P4 C52 C57 125.8(7) . . . . ?
Ru3 P4 C52 C57 -4.4(8) . . . . ?
C57 C52 C53 C54 0.5(12) . . . . ?
P4 C52 C53 C54 179.5(6) . . . . ?
C52 C53 C54 C55 -0.4(13) . . . . ?
C53 C54 C55 C56 -0.6(14) . . . . ?
C54 C55 C56 C57 1.7(14) . . . . ?
C55 C56 C57 C52 -1.6(13) . . . . ?
C53 C52 C57 C56 0.5(12) . . . . ?
P4 C52 C57 C56 -178.4(6) . . . . ?
C52 P4 C58 C63 -133.8(7) . . . . ?
C51 P4 C58 C63 -26.4(7) . . . . ?
Ru3 P4 C58 C63 97.1(7) . . . . ?
C52 P4 C58 C59 49.2(7) . . . . ?
C51 P4 C58 C59 156.6(6) . . . . ?
Ru3 P4 C58 C59 -80.0(6) . . . . ?
C63 C58 C59 C60 -0.5(12) . . . . ?
P4 C58 C59 C60 176.7(7) . . . . ?
C58 C59 C60 C61 0.1(14) . . . . ?
C59 C60 C61 C62 0.2(15) . . . . ?
C60 C61 C62 C63 -0.2(15) . . . . ?
C61 C62 C63 C58 -0.2(14) . . . . ?
C59 C58 C63 C62 0.5(13) . . . . ?
P4 C58 C63 C62 -176.6(7) . . . . ?
C6 Ru3 C100 Ru6 -133.4(3) . . . . ?
C5 Ru3 C100 Ru6 110.3(3) . . . . ?
P4 Ru3 C100 Ru6 -17.8(4) . . . . ?
Ru4 Ru3 C100 Ru6 -93.6(3) . . . . ?
Ru5 Ru3 C100 Ru6 177.7(4) . . . . ?
Ru2 Ru3 C100 Ru6 92.2(3) . . . . ?
C6 Ru3 C100 Ru2 134.4(3) . . . . ?
C5 Ru3 C100 Ru2 18.2(4) . . . . ?
P4 Ru3 C100 Ru2 -110.0(2) . . . . ?
Ru4 Ru3 C100 Ru2 174.2(4) . . . . ?
Ru5 Ru3 C100 Ru2 85.5(3) . . . . ?
Ru6 Ru3 C100 Ru2 -92.2(3) . . . . ?
C6 Ru3 C100 Ru1 -19(3) . . . . ?
C5 Ru3 C100 Ru1 -136(3) . . . . ?
P4 Ru3 C100 Ru1 96(3) . . . . ?
Ru4 Ru3 C100 Ru1 20(3) . . . . ?
Ru5 Ru3 C100 Ru1 -68(3) . . . . ?
Ru6 Ru3 C100 Ru1 114(3) . . . . ?
Ru2 Ru3 C100 Ru1 -154(3) . . . . ?
C6 Ru3 C100 Ru4 -39.8(4) . . . . ?
C5 Ru3 C100 Ru4 -156.1(3) . . . . ?
P4 Ru3 C100 Ru4 75.8(3) . . . . ?
Ru5 Ru3 C100 Ru4 -88.7(2) . . . . ?
Ru6 Ru3 C100 Ru4 93.6(3) . . . . ?
Ru2 Ru3 C100 Ru4 -174.2(4) . . . . ?
C6 Ru3 C100 Ru5 48.9(4) . . . . ?
C5 Ru3 C100 Ru5 -67.4(4) . . . . ?
P4 Ru3 C100 Ru5 164.46(9) . . . . ?
Ru4 Ru3 C100 Ru5 88.7(2) . . . . ?
Ru6 Ru3 C100 Ru5 -177.7(4) . . . . ?
Ru2 Ru3 C100 Ru5 -85.5(3) . . . . ?
C13 Ru6 C100 Ru3 -68.4(4) . . . . ?
C12 Ru6 C100 Ru3 174.5(3) . . . . ?
P3 Ru6 C100 Ru3 51.1(3) . . . . ?
Ru1 Ru6 C100 Ru3 173.5(4) . . . . ?
Ru2 Ru6 C100 Ru3 -92.8(3) . . . . ?
Ru4 Ru6 C100 Ru3 87.7(3) . . . . ?
C13 Ru6 C100 Ru2 24.4(4) . . . . ?
C12 Ru6 C100 Ru2 -92.7(4) . . . . ?
P3 Ru6 C100 Ru2 143.97(14) . . . . ?
Ru1 Ru6 C100 Ru2 -93.7(3) . . . . ?
Ru3 Ru6 C100 Ru2 92.8(3) . . . . ?
Ru4 Ru6 C100 Ru2 -179.4(4) . . . . ?
C13 Ru6 C100 Ru1 118.1(3) . . . . ?
C12 Ru6 C100 Ru1 1.0(5) . . . . ?
P3 Ru6 C100 Ru1 -122.36(18) . . . . ?
Ru3 Ru6 C100 Ru1 -173.5(4) . . . . ?
Ru2 Ru6 C100 Ru1 93.7(3) . . . . ?
Ru4 Ru6 C100 Ru1 -85.8(3) . . . . ?
C13 Ru6 C100 Ru4 -156.2(3) . . . . ?
C12 Ru6 C100 Ru4 86.7(4) . . . . ?
P3 Ru6 C100 Ru4 -36.6(3) . . . . ?
Ru1 Ru6 C100 Ru4 85.8(3) . . . . ?
Ru3 Ru6 C100 Ru4 -87.7(3) . . . . ?
Ru2 Ru6 C100 Ru4 179.4(4) . . . . ?
C13 Ru6 C100 Ru5 25(10) . . . . ?
C12 Ru6 C100 Ru5 -92(10) . . . . ?
P3 Ru6 C100 Ru5 145(10) . . . . ?
Ru1 Ru6 C100 Ru5 -93(10) . . . . ?
Ru3 Ru6 C100 Ru5 94(10) . . . . ?
Ru2 Ru6 C100 Ru5 1(10) . . . . ?
Ru4 Ru6 C100 Ru5 -179(100) . . . . ?
C4 Ru2 C100 Ru3 33.1(5) . . . . ?
C3 Ru2 C100 Ru3 -79.3(3) . . . . ?
P2 Ru2 C100 Ru3 -176.88(8) . . . . ?
Ru5 Ru2 C100 Ru3 -87.9(3) . . . . ?
Ru6 Ru2 C100 Ru3 92.2(3) . . . . ?
Ru1 Ru2 C100 Ru3 -176.9(4) . . . . ?
C4 Ru2 C100 Ru6 -59.0(5) . . . . ?
C3 Ru2 C100 Ru6 -171.5(3) . . . . ?
P2 Ru2 C100 Ru6 90.9(3) . . . . ?
Ru5 Ru2 C100 Ru6 180.0(4) . . . . ?
Ru3 Ru2 C100 Ru6 -92.2(3) . . . . ?
Ru1 Ru2 C100 Ru6 91.0(3) . . . . ?
C4 Ru2 C100 Ru1 -150.0(4) . . . . ?
C3 Ru2 C100 Ru1 97.6(3) . . . . ?
P2 Ru2 C100 Ru1 0.0(4) . . . . ?
Ru5 Ru2 C100 Ru1 89.0(2) . . . . ?
Ru6 Ru2 C100 Ru1 -91.0(3) . . . . ?
Ru3 Ru2 C100 Ru1 176.9(4) . . . . ?
C4 Ru2 C100 Ru4 127(4) . . . . ?
C3 Ru2 C100 Ru4 14(4) . . . . ?
P2 Ru2 C100 Ru4 -83(4) . . . . ?
Ru5 Ru2 C100 Ru4 6(4) . . . . ?
Ru6 Ru2 C100 Ru4 -174(4) . . . . ?
Ru3 Ru2 C100 Ru4 94(4) . . . . ?
Ru1 Ru2 C100 Ru4 -83(4) . . . . ?
C4 Ru2 C100 Ru5 121.0(4) . . . . ?
C3 Ru2 C100 Ru5 8.6(3) . . . . ?
P2 Ru2 C100 Ru5 -89.0(3) . . . . ?
Ru6 Ru2 C100 Ru5 -180.0(4) . . . . ?
Ru3 Ru2 C100 Ru5 87.9(3) . . . . ?
Ru1 Ru2 C100 Ru5 -89.0(2) . . . . ?
C2 Ru1 C100 Ru3 32(3) . . . . ?
C1 Ru1 C100 Ru3 -80(3) . . . . ?
P1 Ru1 C100 Ru3 147(3) . . . . ?
Ru4 Ru1 C100 Ru3 -20(3) . . . . ?
Ru5 Ru1 C100 Ru3 68(3) . . . . ?
Ru6 Ru1 C100 Ru3 -114(3) . . . . ?
Ru2 Ru1 C100 Ru3 154(3) . . . . ?
C2 Ru1 C100 Ru6 146.5(3) . . . . ?
C1 Ru1 C100 Ru6 33.7(4) . . . . ?
P1 Ru1 C100 Ru6 -98.6(3) . . . . ?
Ru4 Ru1 C100 Ru6 93.6(3) . . . . ?
Ru5 Ru1 C100 Ru6 -177.7(4) . . . . ?
Ru2 Ru1 C100 Ru6 -92.1(3) . . . . ?
C2 Ru1 C100 Ru2 -121.4(3) . . . . ?
C1 Ru1 C100 Ru2 125.8(3) . . . . ?
P1 Ru1 C100 Ru2 -6.5(4) . . . . ?
Ru4 Ru1 C100 Ru2 -174.2(4) . . . . ?
Ru5 Ru1 C100 Ru2 -85.6(3) . . . . ?
Ru6 Ru1 C100 Ru2 92.1(3) . . . . ?
C2 Ru1 C100 Ru4 52.8(4) . . . . ?
C1 Ru1 C100 Ru4 -60.0(4) . . . . ?
P1 Ru1 C100 Ru4 167.76(9) . . . . ?
Ru5 Ru1 C100 Ru4 88.7(2) . . . . ?
Ru6 Ru1 C100 Ru4 -93.6(3) . . . . ?
Ru2 Ru1 C100 Ru4 174.2(4) . . . . ?
C2 Ru1 C100 Ru5 -35.8(4) . . . . ?
C1 Ru1 C100 Ru5 -148.6(3) . . . . ?
P1 Ru1 C100 Ru5 79.1(3) . . . . ?
Ru4 Ru1 C100 Ru5 -88.7(2) . . . . ?
Ru6 Ru1 C100 Ru5 177.7(4) . . . . ?
Ru2 Ru1 C100 Ru5 85.6(3) . . . . ?
C9 Ru4 C100 Ru3 -18.3(5) . . . . ?
C8 Ru4 C100 Ru3 -170.5(3) . . . . ?
C7 Ru4 C100 Ru3 87.7(3) . . . . ?
Ru1 Ru4 C100 Ru3 177.5(4) . . . . ?
Ru5 Ru4 C100 Ru3 88.1(3) . . . . ?
Ru6 Ru4 C100 Ru3 -91.9(3) . . . . ?
C9 Ru4 C100 Ru6 73.6(5) . . . . ?
C8 Ru4 C100 Ru6 -78.5(4) . . . . ?
C7 Ru4 C100 Ru6 179.7(3) . . . . ?
Ru1 Ru4 C100 Ru6 -90.6(3) . . . . ?
Ru3 Ru4 C100 Ru6 91.9(3) . . . . ?
Ru5 Ru4 C100 Ru6 -179.9(4) . . . . ?
C9 Ru4 C100 Ru2 -112(4) . . . . ?
C8 Ru4 C100 Ru2 96(4) . . . . ?
C7 Ru4 C100 Ru2 -6(4) . . . . ?
Ru1 Ru4 C100 Ru2 84(4) . . . . ?
Ru3 Ru4 C100 Ru2 -94(4) . . . . ?
Ru5 Ru4 C100 Ru2 -6(4) . . . . ?
Ru6 Ru4 C100 Ru2 174(4) . . . . ?
C9 Ru4 C100 Ru1 164.2(3) . . . . ?
C8 Ru4 C100 Ru1 12.0(5) . . . . ?
C7 Ru4 C100 Ru1 -89.8(3) . . . . ?
Ru3 Ru4 C100 Ru1 -177.5(4) . . . . ?
Ru5 Ru4 C100 Ru1 -89.4(2) . . . . ?
Ru6 Ru4 C100 Ru1 90.6(3) . . . . ?
C9 Ru4 C100 Ru5 -106.4(4) . . . . ?
C8 Ru4 C100 Ru5 101.4(4) . . . . ?
C7 Ru4 C100 Ru5 -0.4(3) . . . . ?
Ru1 Ru4 C100 Ru5 89.4(2) . . . . ?
Ru3 Ru4 C100 Ru5 -88.1(3) . . . . ?
Ru6 Ru4 C100 Ru5 179.9(4) . . . . ?
C10 Ru5 C100 Ru3 169.5(4) . . . . ?
C11 Ru5 C100 Ru3 0.2(5) . . . . ?
C7 Ru5 C100 Ru3 -87.3(3) . . . . ?
C3 Ru5 C100 Ru3 85.7(3) . . . . ?
Ru2 Ru5 C100 Ru3 92.9(3) . . . . ?
Ru4 Ru5 C100 Ru3 -87.7(3) . . . . ?
Ru1 Ru5 C100 Ru3 -173.4(4) . . . . ?
C10 Ru5 C100 Ru6 76(10) . . . . ?
C11 Ru5 C100 Ru6 -94(10) . . . . ?
C7 Ru5 C100 Ru6 179(100) . . . . ?
C3 Ru5 C100 Ru6 -8(10) . . . . ?
Ru2 Ru5 C100 Ru6 -1(10) . . . . ?
Ru3 Ru5 C100 Ru6 -94(10) . . . . ?
Ru4 Ru5 C100 Ru6 179(100) . . . . ?
Ru1 Ru5 C100 Ru6 93(10) . . . . ?
C10 Ru5 C100 Ru2 76.6(5) . . . . ?
C11 Ru5 C100 Ru2 -92.7(4) . . . . ?
C7 Ru5 C100 Ru2 179.8(3) . . . . ?
C3 Ru5 C100 Ru2 -7.2(3) . . . . ?
Ru3 Ru5 C100 Ru2 -92.9(3) . . . . ?
Ru4 Ru5 C100 Ru2 179.4(4) . . . . ?
Ru1 Ru5 C100 Ru2 93.7(3) . . . . ?
C10 Ru5 C100 Ru1 -17.1(5) . . . . ?
C11 Ru5 C100 Ru1 173.6(3) . . . . ?
C7 Ru5 C100 Ru1 86.1(3) . . . . ?
C3 Ru5 C100 Ru1 -100.9(3) . . . . ?
Ru2 Ru5 C100 Ru1 -93.7(3) . . . . ?
Ru3 Ru5 C100 Ru1 173.4(4) . . . . ?
Ru4 Ru5 C100 Ru1 85.7(3) . . . . ?
C10 Ru5 C100 Ru4 -102.8(4) . . . . ?
C11 Ru5 C100 Ru4 87.8(4) . . . . ?
C7 Ru5 C100 Ru4 0.4(3) . . . . ?
C3 Ru5 C100 Ru4 173.4(3) . . . . ?
Ru2 Ru5 C100 Ru4 -179.4(4) . . . . ?
Ru3 Ru5 C100 Ru4 87.7(3) . . . . ?
Ru1 Ru5 C100 Ru4 -85.7(3) . . . . ?
